data_7128805
loop_
_publ_author_name
'Yu, Qian'
'Zhang, Li'
'He, Yuhao'
'Pan, Jinjing'
'Li, Hao'
'Bian, Guo-Qing'
'Chen, Xiaodan'
'Tan, Gengwen'

_publ_section_title
;
 A stable tetrazagallole and its radical anion dimer.
;
_journal_issue 73
_journal_name_full 'Chemical communications (Cambridge, England)'
_journal_page_first 9268
_journal_page_last 9271
_journal_paper_doi 10.1039/d1cc03448k
_journal_volume 57
_journal_year 2021
_chemical_formula_sum 'C80 H74 Ga N5'
_chemical_formula_weight 1175.16
_space_group_crystal_system monoclinic
_space_group_IT_number 14
_space_group_name_Hall '-P 2ybc'
_space_group_name_H-M_alt 'P 1 21/c 1'
_atom_sites_solution_hydrogens geom
_audit_creation_method SHELXL-2014/7
_audit_update_record
;
2021-08-11 deposited with the CCDC.	2021-08-12 downloaded from the CCDC.
;
_cell_angle_alpha 90
_cell_angle_beta 102.572(3)
_cell_angle_gamma 90
_cell_formula_units_Z 8
_cell_length_a 13.7438(9)
_cell_length_b 46.807(3)
_cell_length_c 22.5165(13)
_cell_measurement_reflns_used 9007
_cell_measurement_temperature 135(2)
_cell_measurement_theta_max 53.38
_cell_measurement_theta_min 2.98
_cell_volume 14137.7(15)
_computing_structure_refinement 'SHELXL-2014/7 (Sheldrick, 2014)'
_diffrn_ambient_temperature 135(2)
_diffrn_measured_fraction_theta_full 0.998
_diffrn_measured_fraction_theta_max 0.995
_diffrn_measurement_device_type 'Bruker D8 Venture'
_diffrn_measurement_method '\f and \w scans'
_diffrn_radiation_type GaK\a
_diffrn_radiation_wavelength 1.34139
_diffrn_reflns_av_R_equivalents 0.0717
_diffrn_reflns_av_unetI/netI 0.0514
_diffrn_reflns_Laue_measured_fraction_full 0.998
_diffrn_reflns_Laue_measured_fraction_max 0.995
_diffrn_reflns_limit_h_max 16
_diffrn_reflns_limit_h_min -16
_diffrn_reflns_limit_k_max 56
_diffrn_reflns_limit_k_min -52
_diffrn_reflns_limit_l_max 23
_diffrn_reflns_limit_l_min -27
_diffrn_reflns_number 179327
_diffrn_reflns_point_group_measured_fraction_full 0.998
_diffrn_reflns_point_group_measured_fraction_max 0.995
_diffrn_reflns_theta_full 53.594
_diffrn_reflns_theta_max 54.035
_diffrn_reflns_theta_min 2.981
_exptl_absorpt_coefficient_mu 0.563
_exptl_absorpt_correction_T_max 0.7506
_exptl_absorpt_correction_T_min 0.6366
_exptl_absorpt_correction_type multi-scan
_exptl_absorpt_process_details 'SadAbs 2016/2 (Bruker AXS)'
_exptl_crystal_colour yellow
_exptl_crystal_density_diffrn 1.104
_exptl_crystal_description plate
_exptl_crystal_F_000 4960
_exptl_crystal_size_max 0.120
_exptl_crystal_size_mid 0.080
_exptl_crystal_size_min 0.040
_refine_diff_density_max 0.332
_refine_diff_density_min -0.501
_refine_diff_density_rms 0.057
_refine_ls_extinction_coef 0.00051(3)
_refine_ls_extinction_expression Fc^*^=kFc[1+0.001xFc^2^\l^3^/sin(2\q)]^-1/4^
_refine_ls_extinction_method 'SHELXL-2014/7 (Sheldrick 2014'
_refine_ls_goodness_of_fit_ref 1.034
_refine_ls_hydrogen_treatment constr
_refine_ls_matrix_type full
_refine_ls_number_parameters 1587
_refine_ls_number_reflns 25914
_refine_ls_number_restraints 154
_refine_ls_restrained_S_all 103.270
_refine_ls_R_factor_all 0.0774
_refine_ls_R_factor_gt 0.0489
_refine_ls_shift/su_max 0.002
_refine_ls_shift/su_mean 0.000
_refine_ls_structure_factor_coef Fsqd
_refine_ls_weighting_details 'w=1/[\s^2^(Fo^2^)+(0.0735P)^2^+5.9670P] where P=(Fo^2^+2Fc^2^)/3'
_refine_ls_weighting_scheme calc
_refine_ls_wR_factor_gt 0.1274
_refine_ls_wR_factor_ref 0.1421
_reflns_Friedel_coverage 0.000
_reflns_number_gt 18699
_reflns_number_total 25914
_reflns_threshold_expression 'I > 2\s(I)'
_cod_data_source_file d1cc03448k2.cif
_cod_data_source_block 4
_cod_depositor_comments 'Adding full bibliography for 7128801--7128805.cif.'
_cod_original_sg_symbol_H-M 'P 21/c'
_cod_database_code 7128805
_shelx_shelxl_version_number 2014/7
_shelx_space_group_comment
;
The symmetry employed for this shelxl refinement is uniquely defined
by the following loop, which should always be used as a source of
symmetry information in preference to the above space-group names.
They are only intended as comments.
;
_shelx_estimated_absorpt_t_min 0.936
_shelx_estimated_absorpt_t_max 0.978

loop_
_space_group_symop_operation_xyz
'x, y, z'
'-x, y+1/2, -z+1/2'
'-x, -y, -z'
'x, -y-1/2, z-1/2'

loop_
_atom_site_label
_atom_site_type_symbol
_atom_site_fract_x
_atom_site_fract_y
_atom_site_fract_z
_atom_site_U_iso_or_equiv
_atom_site_adp_type
_atom_site_occupancy
_atom_site_site_symmetry_order
_atom_site_calc_flag
_atom_site_refinement_flags_posn
_atom_site_refinement_flags_adp
_atom_site_refinement_flags_occupancy
_atom_site_disorder_assembly
_atom_site_disorder_group
Ga1 Ga 0.58183(2) 0.28353(2) 0.99328(2) 0.02810(9) Uani 1 1 d . . . . .
Ga1A Ga 0.53915(2) 0.46886(2) 0.25533(2) 0.02889(9) Uani 1 1 d . . . . .
N1 N 0.57540(13) 0.24416(4) 0.99260(8) 0.0250(4) Uani 1 1 d . . . . .
N2 N 0.60077(14) 0.31212(4) 1.05019(8) 0.0267(4) Uani 1 1 d . . . . .
N3 N 0.59089(15) 0.33885(4) 1.02287(9) 0.0309(5) Uani 1 1 d . . . . .
N4 N 0.57132(15) 0.33905(4) 0.96521(9) 0.0309(5) Uani 1 1 d . . . . .
N5 N 0.56169(14) 0.31256(4) 0.93708(8) 0.0276(4) Uani 1 1 d . . . . .
N1A N 0.51381(14) 0.50750(4) 0.25051(8) 0.0261(4) Uani 1 1 d . . . . .
N2A N 0.53727(14) 0.43915(4) 0.30877(8) 0.0274(4) Uani 1 1 d . . . . .
N3A N 0.56206(15) 0.41354(4) 0.28486(9) 0.0291(4) Uani 1 1 d . . . . .
N4A N 0.58006(15) 0.41479(4) 0.23192(9) 0.0301(4) Uani 1 1 d . . . . .
N5A N 0.57421(14) 0.44165(4) 0.20542(8) 0.0270(4) Uani 1 1 d . . . . .
C1 C 0.48832(17) 0.22743(5) 0.98311(10) 0.0246(5) Uani 1 1 d . . . . .
C2 C 0.38821(17) 0.23620(5) 0.97067(10) 0.0278(5) Uani 1 1 d . . . . .
C3 C 0.31695(18) 0.21485(5) 0.96546(11) 0.0306(5) Uani 1 1 d . . . . .
H3B H 0.2489 0.2204 0.9583 0.037 Uiso 1 1 calc R U . . .
C4 C 0.33871(17) 0.18548(5) 0.97003(10) 0.0292(5) Uani 1 1 d . . . . .
C5 C 0.43823(17) 0.17751(5) 0.97986(10) 0.0279(5) Uani 1 1 d . . . . .
H5A H 0.4557 0.1578 0.9817 0.034 Uiso 1 1 calc R U . . .
C6 C 0.51270(17) 0.19825(5) 0.98699(10) 0.0249(5) Uani 1 1 d . . . . .
C7 C 0.61985(17) 0.19652(5) 0.99977(10) 0.0245(5) Uani 1 1 d . . . . .
C8 C 0.68623(18) 0.17355(5) 1.01005(10) 0.0305(5) Uani 1 1 d . . . . .
H8A H 0.6616 0.1545 1.0081 0.037 Uiso 1 1 calc R U . . .
C9 C 0.78841(18) 0.17857(5) 1.02315(12) 0.0358(6) Uani 1 1 d . . . . .
C10 C 0.82133(18) 0.20706(5) 1.02609(11) 0.0343(6) Uani 1 1 d . . . . .
H10A H 0.8911 0.2105 1.0345 0.041 Uiso 1 1 calc R U . . .
C11 C 0.75808(17) 0.23058(5) 1.01740(10) 0.0283(5) Uani 1 1 d . . . . .
C12 C 0.65546(17) 0.22487(5) 1.00344(10) 0.0249(5) Uani 1 1 d . . . . .
C13 C 0.25346(19) 0.16399(5) 0.96610(12) 0.0359(6) Uani 1 1 d . . . . .
C14 C 0.1719(2) 0.16912(7) 0.90922(14) 0.0614(9) Uani 1 1 d . . . . .
H14A H 0.1484 0.1889 0.9091 0.092 Uiso 1 1 calc R U . . .
H14B H 0.1988 0.1657 0.8729 0.092 Uiso 1 1 calc R U . . .
H14C H 0.1162 0.1560 0.9092 0.092 Uiso 1 1 calc R U . . .
C15 C 0.2076(2) 0.16826(7) 1.02196(14) 0.0567(8) Uani 1 1 d . . . . .
H15A H 0.1839 0.1880 1.0227 0.085 Uiso 1 1 calc R U . . .
H15B H 0.1514 0.1551 1.0197 0.085 Uiso 1 1 calc R U . . .
H15C H 0.2581 0.1644 1.0591 0.085 Uiso 1 1 calc R U . . .
C16 C 0.2894(2) 0.13335(6) 0.96598(19) 0.0705(11) Uani 1 1 d . . . . .
H16A H 0.3418 0.1299 1.0024 0.106 Uiso 1 1 calc R U . . .
H16B H 0.2336 0.1203 0.9658 0.106 Uiso 1 1 calc R U . . .
H16C H 0.3161 0.1300 0.9296 0.106 Uiso 1 1 calc R U . . .
C17 C 0.8637(2) 0.15412(6) 1.03452(15) 0.0545(7) Uani 1 1 d D U . . .
C18 C 0.8493(11) 0.1347(3) 0.9783(4) 0.075(3) Uani 0.204(4) 1 d D U P A 1
H18A H 0.8979 0.1191 0.9860 0.112 Uiso 0.204(4) 1 calc R U P A 1
H18B H 0.7817 0.1268 0.9697 0.112 Uiso 0.204(4) 1 calc R U P A 1
H18C H 0.8590 0.1459 0.9432 0.112 Uiso 0.204(4) 1 calc R U P A 1
C19 C 0.9732(6) 0.1634(3) 1.0510(7) 0.079(3) Uani 0.204(4) 1 d D U P A 1
H19A H 1.0161 0.1464 1.0574 0.119 Uiso 0.204(4) 1 calc R U P A 1
H19B H 0.9886 0.1748 1.0177 0.119 Uiso 0.204(4) 1 calc R U P A 1
H19C H 0.9851 0.1748 1.0883 0.119 Uiso 0.204(4) 1 calc R U P A 1
C20 C 0.8427(10) 0.1361(3) 1.0875(5) 0.069(2) Uani 0.204(4) 1 d D U P A 1
H20A H 0.8902 0.1202 1.0957 0.104 Uiso 0.204(4) 1 calc R U P A 1
H20B H 0.8499 0.1480 1.1239 0.104 Uiso 0.204(4) 1 calc R U P A 1
H20C H 0.7747 0.1285 1.0766 0.104 Uiso 0.204(4) 1 calc R U P A 1
C18B C 0.9209(3) 0.15307(10) 0.9831(2) 0.0755(13) Uani 0.796(4) 1 d . U P A 2
H18D H 0.8738 0.1502 0.9441 0.113 Uiso 0.796(4) 1 calc R U P A 2
H18E H 0.9567 0.1711 0.9820 0.113 Uiso 0.796(4) 1 calc R U P A 2
H18F H 0.9687 0.1372 0.9904 0.113 Uiso 0.796(4) 1 calc R U P A 2
C19B C 0.9382(4) 0.15857(11) 1.0940(2) 0.0881(15) Uani 0.796(4) 1 d . U P A 2
H19D H 0.9860 0.1427 1.1007 0.132 Uiso 0.796(4) 1 calc R U P A 2
H19E H 0.9738 0.1766 1.0924 0.132 Uiso 0.796(4) 1 calc R U P A 2
H19F H 0.9030 0.1593 1.1274 0.132 Uiso 0.796(4) 1 calc R U P A 2
C20B C 0.8131(3) 0.12467(8) 1.0346(3) 0.0873(15) Uani 0.796(4) 1 d . U P A 2
H20D H 0.7650 0.1219 0.9959 0.131 Uiso 0.796(4) 1 calc R U P A 2
H20E H 0.8637 0.1096 1.0396 0.131 Uiso 0.796(4) 1 calc R U P A 2
H20F H 0.7783 0.1238 1.0682 0.131 Uiso 0.796(4) 1 calc R U P A 2
C21 C 0.35929(16) 0.26678(5) 0.96026(11) 0.0277(5) Uani 1 1 d . . . . .
C22 C 0.32366(18) 0.27627(5) 0.90026(11) 0.0326(6) Uani 1 1 d . . . . .
C23 C 0.3140(2) 0.25751(5) 0.84948(12) 0.0403(6) Uani 1 1 d . . . . .
H23A H 0.3334 0.2381 0.8561 0.048 Uiso 1 1 calc R U . . .
C24 C 0.2779(3) 0.26683(6) 0.79202(13) 0.0567(8) Uani 1 1 d . . . . .
H24A H 0.2723 0.2539 0.7589 0.068 Uiso 1 1 calc R U . . .
C25 C 0.2484(3) 0.29569(6) 0.78101(14) 0.0636(9) Uani 1 1 d . . . . .
H25A H 0.2224 0.3020 0.7406 0.076 Uiso 1 1 calc R U . . .
C26 C 0.2573(2) 0.31423(6) 0.82780(13) 0.0525(8) Uani 1 1 d . . . . .
H26A H 0.2384 0.3336 0.8195 0.063 Uiso 1 1 calc R U . . .
C27 C 0.29432(19) 0.30559(5) 0.88921(11) 0.0362(6) Uani 1 1 d . . . . .
C28 C 0.30030(18) 0.32449(5) 0.93844(12) 0.0342(6) Uani 1 1 d . . . . .
C29 C 0.33258(18) 0.31481(5) 0.99845(11) 0.0315(5) Uani 1 1 d . . . . .
C30 C 0.3355(2) 0.33305(5) 1.04989(12) 0.0403(6) Uani 1 1 d . . . . .
H30A H 0.3181 0.3526 1.0434 0.048 Uiso 1 1 calc R U . . .
C31 C 0.3628(2) 0.32298(6) 1.10777(12) 0.0422(6) Uani 1 1 d . . . . .
H31A H 0.3637 0.3355 1.1412 0.051 Uiso 1 1 calc R U . . .
C32 C 0.38980(19) 0.29397(6) 1.11836(12) 0.0387(6) Uani 1 1 d . . . . .
H32A H 0.4076 0.2870 1.1589 0.046 Uiso 1 1 calc R U . . .
C33 C 0.39053(18) 0.27596(5) 1.07139(11) 0.0331(6) Uani 1 1 d . . . . .
H33A H 0.4102 0.2566 1.0795 0.040 Uiso 1 1 calc R U . . .
C34 C 0.36210(17) 0.28559(5) 1.00964(11) 0.0294(5) Uani 1 1 d . . . . .
C35 C 0.26792(19) 0.35500(5) 0.92705(12) 0.0377(6) Uani 1 1 d . . . . .
C36 C 0.1745(2) 0.36377(6) 0.93305(13) 0.0489(7) Uani 1 1 d . . . . .
H36A H 0.1300 0.3503 0.9443 0.059 Uiso 1 1 calc R U . . .
C37 C 0.1449(2) 0.39192(6) 0.92289(14) 0.0571(8) Uani 1 1 d . . . . .
H37A H 0.0807 0.3977 0.9275 0.068 Uiso 1 1 calc R U . . .
C38 C 0.2084(2) 0.41154(6) 0.90620(15) 0.0585(9) Uani 1 1 d . . . . .
H38A H 0.1885 0.4309 0.8998 0.070 Uiso 1 1 calc R U . . .
C39 C 0.3008(3) 0.40303(6) 0.89876(17) 0.0650(9) Uani 1 1 d . . . . .
H39A H 0.3439 0.4165 0.8861 0.078 Uiso 1 1 calc R U . . .
C40 C 0.3314(2) 0.37490(6) 0.90968(15) 0.0522(8) Uani 1 1 d . . . . .
H40A H 0.3958 0.3692 0.9053 0.063 Uiso 1 1 calc R U . . .
C41 C 0.79679(17) 0.26036(5) 1.02699(11) 0.0291(5) Uani 1 1 d . . . . .
C42 C 0.79537(17) 0.27882(5) 0.97714(11) 0.0299(5) Uani 1 1 d . . . . .
C43 C 0.76595(19) 0.26883(5) 0.91587(11) 0.0361(6) Uani 1 1 d . . . . .
H43A H 0.7436 0.2497 0.9083 0.043 Uiso 1 1 calc R U . . .
C44 C 0.7695(2) 0.28632(6) 0.86835(12) 0.0404(6) Uani 1 1 d . . . . .
H44A H 0.7514 0.2791 0.8280 0.048 Uiso 1 1 calc R U . . .
C45 C 0.7998(2) 0.31499(6) 0.87818(12) 0.0426(6) Uani 1 1 d . . . . .
H45A H 0.8006 0.3271 0.8444 0.051 Uiso 1 1 calc R U . . .
C46 C 0.82802(19) 0.32547(5) 0.93543(12) 0.0374(6) Uani 1 1 d . . . . .
H46A H 0.8473 0.3449 0.9412 0.045 Uiso 1 1 calc R U . . .
C47 C 0.82929(17) 0.30771(5) 0.98739(11) 0.0309(5) Uani 1 1 d . . . . .
C48 C 0.86493(17) 0.31764(5) 1.04681(11) 0.0313(5) Uani 1 1 d . . . . .
C49 C 0.87076(18) 0.29897(5) 1.09667(11) 0.0324(5) Uani 1 1 d . . . . .
C50 C 0.9118(2) 0.30804(6) 1.15742(12) 0.0400(6) Uani 1 1 d . . . . .
H50A H 0.9335 0.3273 1.1647 0.048 Uiso 1 1 calc R U . . .
C51 C 0.9205(2) 0.28968(6) 1.20524(13) 0.0476(7) Uani 1 1 d . . . . .
H51A H 0.9482 0.2962 1.2453 0.057 Uiso 1 1 calc R U . . .
C52 C 0.8886(2) 0.26100(6) 1.19540(12) 0.0451(7) Uani 1 1 d . . . . .
H52A H 0.8960 0.2483 1.2289 0.054 Uiso 1 1 calc R U . . .
C53 C 0.84729(19) 0.25152(5) 1.13848(11) 0.0371(6) Uani 1 1 d . . . . .
H53A H 0.8245 0.2323 1.1328 0.044 Uiso 1 1 calc R U . . .
C54 C 0.83764(17) 0.27002(5) 1.08672(11) 0.0305(5) Uani 1 1 d . . . . .
C55 C 0.89927(18) 0.34790(5) 1.05721(11) 0.0328(6) Uani 1 1 d . . . . .
C56 C 0.8339(2) 0.36884(5) 1.06846(13) 0.0429(7) Uani 1 1 d . . . . .
H56A H 0.7675 0.3639 1.0701 0.052 Uiso 1 1 calc R U . . .
C57 C 0.8652(2) 0.39693(6) 1.07731(14) 0.0480(7) Uani 1 1 d . . . . .
H57A H 0.8202 0.4111 1.0852 0.058 Uiso 1 1 calc R U . . .
C58 C 0.9617(2) 0.40444(6) 1.07477(13) 0.0457(7) Uani 1 1 d . . . . .
H58A H 0.9829 0.4237 1.0808 0.055 Uiso 1 1 calc R U . . .
C59 C 1.0266(2) 0.38375(6) 1.06353(13) 0.0450(7) Uani 1 1 d . . . . .
H59A H 1.0929 0.3888 1.0619 0.054 Uiso 1 1 calc R U . . .
C60 C 0.9958(2) 0.35560(5) 1.05462(12) 0.0402(6) Uani 1 1 d . . . . .
H60A H 1.0410 0.3415 1.0467 0.048 Uiso 1 1 calc R U . . .
C61 C 0.61804(17) 0.31310(5) 1.11457(10) 0.0270(5) Uani 1 1 d . . . . .
C62 C 0.60710(19) 0.33790(5) 1.14579(11) 0.0328(6) Uani 1 1 d . . . . .
H62A H 0.5897 0.3552 1.1239 0.039 Uiso 1 1 calc R U . . .
C63 C 0.62112(19) 0.33789(5) 1.20864(11) 0.0336(6) Uani 1 1 d . . . . .
H63A H 0.6131 0.3552 1.2289 0.040 Uiso 1 1 calc R U . . .
C64 C 0.64661(18) 0.31312(5) 1.24292(10) 0.0297(5) Uani 1 1 d . . . . .
C65 C 0.65722(19) 0.28839(5) 1.21016(11) 0.0321(6) Uani 1 1 d . . . . .
H65A H 0.6751 0.2711 1.2319 0.038 Uiso 1 1 calc R U . . .
C66 C 0.64277(18) 0.28805(5) 1.14775(10) 0.0303(5) Uani 1 1 d . . . . .
H66A H 0.6497 0.2707 1.1272 0.036 Uiso 1 1 calc R U . . .
C67 C 0.6633(2) 0.31227(5) 1.31214(11) 0.0345(6) Uani 1 1 d . . . . .
C68 C 0.6431(2) 0.34131(5) 1.33862(11) 0.0447(7) Uani 1 1 d . . . . .
H68A H 0.6546 0.3399 1.3830 0.067 Uiso 1 1 calc R U . . .
H68B H 0.6880 0.3557 1.3277 0.067 Uiso 1 1 calc R U . . .
H68C H 0.5738 0.3469 1.3221 0.067 Uiso 1 1 calc R U . . .
C69 C 0.5926(2) 0.28995(5) 1.33029(12) 0.0420(7) Uani 1 1 d . . . . .
H69A H 0.6029 0.2893 1.3747 0.063 Uiso 1 1 calc R U . . .
H69B H 0.5234 0.2953 1.3126 0.063 Uiso 1 1 calc R U . . .
H69C H 0.6067 0.2711 1.3150 0.063 Uiso 1 1 calc R U . . .
C70 C 0.7712(2) 0.30360(6) 1.33959(11) 0.0426(7) Uani 1 1 d . . . . .
H70A H 0.7817 0.3031 1.3840 0.064 Uiso 1 1 calc R U . . .
H70B H 0.7842 0.2846 1.3245 0.064 Uiso 1 1 calc R U . . .
H70C H 0.8167 0.3175 1.3278 0.064 Uiso 1 1 calc R U . . .
C71 C 0.54904(18) 0.31367(5) 0.87320(10) 0.0291(5) Uani 1 1 d . . . . .
C72 C 0.56103(18) 0.33860(5) 0.84175(11) 0.0321(6) Uani 1 1 d . . . . .
H72A H 0.5730 0.3562 0.8630 0.039 Uiso 1 1 calc R U . . .
C73 C 0.55550(19) 0.33774(5) 0.77981(11) 0.0360(6) Uani 1 1 d . . . . .
H73A H 0.5645 0.3550 0.7593 0.043 Uiso 1 1 calc R U . . .
C74 C 0.5372(2) 0.31260(5) 0.74625(11) 0.0370(6) Uani 1 1 d . . . . .
C75 C 0.5225(2) 0.28801(5) 0.77871(11) 0.0374(6) Uani 1 1 d . . . . .
H75A H 0.5080 0.2705 0.7574 0.045 Uiso 1 1 calc R U . . .
C76 C 0.52840(19) 0.28843(5) 0.84032(11) 0.0329(6) Uani 1 1 d . . . . .
H76A H 0.5183 0.2713 0.8607 0.039 Uiso 1 1 calc R U . . .
C77 C 0.5341(3) 0.31075(6) 0.67824(12) 0.0497(7) Uani 1 1 d D U . . .
C78 C 0.4306(3) 0.29928(7) 0.64533(13) 0.0666(9) Uani 1 1 d . U . . .
H78A H 0.3788 0.3129 0.6503 0.100 Uiso 1 1 calc R U . . .
H78B H 0.4292 0.2968 0.6019 0.100 Uiso 1 1 calc R U . . .
H78C H 0.4182 0.2808 0.6629 0.100 Uiso 1 1 calc R U . . .
C79 C 0.5500(3) 0.33967(6) 0.65067(12) 0.0516(7) Uani 1 1 d . U . . .
H79A H 0.5034 0.3536 0.6613 0.077 Uiso 1 1 calc R U . . .
H79B H 0.6186 0.3461 0.6667 0.077 Uiso 1 1 calc R U . . .
H79C H 0.5383 0.3379 0.6063 0.077 Uiso 1 1 calc R U . . .
C80 C 0.6367(8) 0.2937(3) 0.6705(8) 0.069(3) Uani 0.5 1 d D U P B 1
H80A H 0.6374 0.2921 0.6272 0.103 Uiso 0.5 1 calc R U P B 1
H80B H 0.6955 0.3045 0.6915 0.103 Uiso 0.5 1 calc R U P B 1
H80C H 0.6379 0.2746 0.6883 0.103 Uiso 0.5 1 calc R U P B 1
C80B C 0.6003(7) 0.2876(2) 0.6656(7) 0.055(2) Uani 0.5 1 d . U P B 2
H80D H 0.5974 0.2867 0.6217 0.082 Uiso 0.5 1 calc R U P B 2
H80E H 0.6689 0.2915 0.6872 0.082 Uiso 0.5 1 calc R U P B 2
H80F H 0.5783 0.2693 0.6793 0.082 Uiso 0.5 1 calc R U P B 2
C1A C 0.58477(17) 0.52965(4) 0.26027(10) 0.0250(5) Uani 1 1 d . . . . .
C2A C 0.68885(17) 0.52753(5) 0.27372(10) 0.0278(5) Uani 1 1 d . . . . .
C3A C 0.74202(18) 0.55277(5) 0.28533(11) 0.0311(5) Uani 1 1 d . . . . .
H3AB H 0.8127 0.5517 0.2955 0.037 Uiso 1 1 calc R U . . .
C4A C 0.69779(18) 0.57998(5) 0.28303(11) 0.0306(5) Uani 1 1 d . . . . .
C5A C 0.59418(18) 0.58142(5) 0.26630(10) 0.0280(5) Uani 1 1 d . . . . .
H5AA H 0.5618 0.5995 0.2622 0.034 Uiso 1 1 calc R U . . .
C6A C 0.53796(17) 0.55650(5) 0.25553(10) 0.0261(5) Uani 1 1 d . . . . .
C7A C 0.43132(17) 0.55103(5) 0.24147(10) 0.0262(5) Uani 1 1 d . . . . .
C8A C 0.34834(18) 0.56876(5) 0.23238(10) 0.0297(5) Uani 1 1 d . . . . .
H8AA H 0.3570 0.5889 0.2339 0.036 Uiso 1 1 calc R U . . .
C9A C 0.25271(18) 0.55727(5) 0.22115(11) 0.0326(6) Uani 1 1 d . . . . .
C10A C 0.24321(19) 0.52731(5) 0.21971(11) 0.0336(6) Uani 1 1 d . . . . .
H10B H 0.1781 0.5193 0.2122 0.040 Uiso 1 1 calc R U . . .
C11A C 0.32471(18) 0.50865(5) 0.22879(10) 0.0290(5) Uani 1 1 d . . . . .
C12A C 0.41942(17) 0.52104(5) 0.23946(10) 0.0256(5) Uani 1 1 d . . . . .
C13A C 0.76410(19) 0.60620(5) 0.30183(12) 0.0374(6) Uani 1 1 d . . . . .
C14A C 0.8121(3) 0.60332(7) 0.37022(14) 0.0605(9) Uani 1 1 d . . . . .
H14D H 0.8506 0.5856 0.3772 0.091 Uiso 1 1 calc R U . . .
H14E H 0.8563 0.6196 0.3833 0.091 Uiso 1 1 calc R U . . .
H14F H 0.7597 0.6029 0.3936 0.091 Uiso 1 1 calc R U . . .
C15A C 0.8471(2) 0.60783(6) 0.26641(16) 0.0578(9) Uani 1 1 d . . . . .
H15D H 0.8857 0.5901 0.2721 0.087 Uiso 1 1 calc R U . . .
H15E H 0.8177 0.6105 0.2231 0.087 Uiso 1 1 calc R U . . .
H15F H 0.8911 0.6240 0.2814 0.087 Uiso 1 1 calc R U . . .
C16A C 0.7050(2) 0.63385(6) 0.29258(17) 0.0609(9) Uani 1 1 d . . . . .
H16D H 0.6516 0.6330 0.3151 0.091 Uiso 1 1 calc R U . . .
H16E H 0.7493 0.6499 0.3075 0.091 Uiso 1 1 calc R U . . .
H16F H 0.6760 0.6365 0.2492 0.091 Uiso 1 1 calc R U . . .
C17A C 0.1622(2) 0.57735(6) 0.21154(13) 0.0439(7) Uani 1 1 d . . . . .
C18A C 0.1707(2) 0.59686(6) 0.26705(14) 0.0670(10) Uani 1 1 d D . . . .
H18G H 0.1706 0.5852 0.3032 0.101 Uiso 1 1 calc R U . . .
H18H H 0.2329 0.6078 0.2731 0.101 Uiso 1 1 calc R U . . .
H18I H 0.1140 0.6101 0.2604 0.101 Uiso 1 1 calc R U . . .
C19A C 0.1625(2) 0.59594(6) 0.15622(14) 0.0622(9) Uani 1 1 d D . . . .
H19G H 0.2259 0.6063 0.1621 0.093 Uiso 1 1 calc R U . . .
H19H H 0.1544 0.5839 0.1199 0.093 Uiso 1 1 calc R U . . .
H19I H 0.1075 0.6097 0.1510 0.093 Uiso 1 1 calc R U . . .
C20A C 0.06259(19) 0.56154(6) 0.20109(13) 0.0531(8) Uani 1 1 d D . . . .
H20G H 0.0610 0.5494 0.2363 0.080 Uiso 1 1 calc R U . . .
H20H H 0.0080 0.5754 0.1957 0.080 Uiso 1 1 calc R U . . .
H20I H 0.0549 0.5496 0.1646 0.080 Uiso 1 1 calc R U . . .
C21A C 0.74022(17) 0.49947(5) 0.27458(11) 0.0285(5) Uani 1 1 d . . . . .
C22A C 0.78568(18) 0.49200(5) 0.22633(11) 0.0302(5) Uani 1 1 d . . . . .
C23A C 0.7864(2) 0.51080(5) 0.17646(11) 0.0366(6) Uani 1 1 d . . . . .
H23B H 0.7547 0.5289 0.1751 0.044 Uiso 1 1 calc R U . . .
C24A C 0.8316(2) 0.50318(5) 0.13101(13) 0.0454(7) Uani 1 1 d . . . . .
H24B H 0.8316 0.5161 0.0984 0.054 Uiso 1 1 calc R U . . .
C25A C 0.8787(2) 0.47637(5) 0.13158(13) 0.0482(7) Uani 1 1 d . . . . .
H25B H 0.9102 0.4713 0.0994 0.058 Uiso 1 1 calc R U . . .
C26A C 0.8794(2) 0.45776(5) 0.17770(12) 0.0414(6) Uani 1 1 d . . . . .
H26B H 0.9110 0.4397 0.1773 0.050 Uiso 1 1 calc R U . . .
C27A C 0.83337(18) 0.46473(5) 0.22702(11) 0.0319(6) Uani 1 1 d . . . . .
C28A C 0.83607(17) 0.44582(5) 0.27580(11) 0.0313(5) Uani 1 1 d . . . . .
C29A C 0.79565(17) 0.45392(5) 0.32538(11) 0.0321(5) Uani 1 1 d . . . . .
C30A C 0.80271(19) 0.43619(5) 0.37776(12) 0.0397(6) Uani 1 1 d . . . . .
H30B H 0.8304 0.4176 0.3778 0.048 Uiso 1 1 calc R U . . .
C31A C 0.7708(2) 0.44534(6) 0.42748(13) 0.0466(7) Uani 1 1 d . . . . .
H31B H 0.7774 0.4333 0.4620 0.056 Uiso 1 1 calc R U . . .
C32A C 0.7278(2) 0.47270(6) 0.42811(12) 0.0438(7) Uani 1 1 d . . . . .
H32B H 0.7075 0.4791 0.4636 0.053 Uiso 1 1 calc R U . . .
C33A C 0.71499(19) 0.48999(5) 0.37836(11) 0.0364(6) Uani 1 1 d . . . . .
H33B H 0.6840 0.5081 0.3790 0.044 Uiso 1 1 calc R U . . .
C34A C 0.74781(18) 0.48118(5) 0.32513(11) 0.0317(5) Uani 1 1 d . . . . .
C35A C 0.88316(18) 0.41700(5) 0.27574(12) 0.0334(6) Uani 1 1 d . . . . .
C36A C 0.9829(2) 0.41296(5) 0.30272(14) 0.0484(7) Uani 1 1 d . . . . .
H36B H 1.0225 0.4287 0.3201 0.058 Uiso 1 1 calc R U . . .
C37A C 1.0249(2) 0.38603(6) 0.30438(16) 0.0552(8) Uani 1 1 d . . . . .
H37B H 1.0932 0.3834 0.3232 0.066 Uiso 1 1 calc R U . . .
C38A C 0.9690(2) 0.36301(5) 0.27917(13) 0.0444(7) Uani 1 1 d . . . . .
H38B H 0.9983 0.3446 0.2808 0.053 Uiso 1 1 calc R U . . .
C39A C 0.87007(19) 0.36681(5) 0.25149(12) 0.0394(6) Uani 1 1 d . . . . .
H39B H 0.8310 0.3510 0.2338 0.047 Uiso 1 1 calc R U . . .
C40A C 0.82764(19) 0.39385(5) 0.24958(12) 0.0371(6) Uani 1 1 d . . . . .
H40B H 0.7596 0.3964 0.2300 0.045 Uiso 1 1 calc R U . . .
C41A C 0.31230(17) 0.47695(5) 0.23148(10) 0.0284(5) Uani 1 1 d . . . . .
C42A C 0.32492(17) 0.45938(5) 0.18291(11) 0.0310(5) Uani 1 1 d . . . . .
C43A C 0.34588(19) 0.47121(5) 0.12827(11) 0.0368(6) Uani 1 1 d . . . . .
H43B H 0.3542 0.4913 0.1252 0.044 Uiso 1 1 calc R U . . .
C44A C 0.3541(2) 0.45412(6) 0.08066(12) 0.0421(6) Uani 1 1 d . . . . .
H44B H 0.3674 0.4624 0.0447 0.050 Uiso 1 1 calc R U . . .
C45A C 0.3429(2) 0.42416(6) 0.08433(12) 0.0446(7) Uani 1 1 d . . . . .
H45B H 0.3482 0.4125 0.0507 0.054 Uiso 1 1 calc R U . . .
C46A C 0.32466(19) 0.41202(6) 0.13529(12) 0.0393(6) Uani 1 1 d . . . . .
H46B H 0.3192 0.3918 0.1372 0.047 Uiso 1 1 calc R U . . .
C47A C 0.31342(18) 0.42894(5) 0.18646(11) 0.0328(6) Uani 1 1 d . . . . .
C48A C 0.29250(18) 0.41662(5) 0.23912(11) 0.0330(6) Uani 1 1 d . . . . .
C49A C 0.27947(17) 0.43407(5) 0.28764(11) 0.0307(5) Uani 1 1 d . . . . .
C50A C 0.25843(19) 0.42254(5) 0.34198(11) 0.0366(6) Uani 1 1 d . . . . .
H50B H 0.2563 0.4024 0.3465 0.044 Uiso 1 1 calc R U . . .
C51A C 0.2413(2) 0.43958(6) 0.38760(12) 0.0406(6) Uani 1 1 d . . . . .
H51B H 0.2278 0.4312 0.4234 0.049 Uiso 1 1 calc R U . . .
C52A C 0.2436(2) 0.46963(5) 0.38195(12) 0.0392(6) Uani 1 1 d . . . . .
H52B H 0.2292 0.4814 0.4133 0.047 Uiso 1 1 calc R U . . .
C53A C 0.26644(18) 0.48175(5) 0.33170(11) 0.0347(6) Uani 1 1 d . . . . .
H53B H 0.2692 0.5020 0.3288 0.042 Uiso 1 1 calc R U . . .
C54A C 0.28618(17) 0.46460(5) 0.28341(11) 0.0298(5) Uani 1 1 d . . . . .
C55A C 0.28203(19) 0.38490(5) 0.24344(12) 0.0365(6) Uani 1 1 d . . . . .
C56A C 0.3548(2) 0.36857(6) 0.27986(15) 0.0532(8) Uani 1 1 d . . . . .
H56B H 0.4137 0.3775 0.3020 0.064 Uiso 1 1 calc R U . . .
C57A C 0.3435(2) 0.33933(6) 0.28463(17) 0.0631(9) Uani 1 1 d . . . . .
H57B H 0.3939 0.3285 0.3106 0.076 Uiso 1 1 calc R U . . .
C58A C 0.2598(2) 0.32584(6) 0.25215(15) 0.0540(8) Uani 1 1 d . . . . .
H58B H 0.2526 0.3057 0.2549 0.065 Uiso 1 1 calc R U . . .
C59A C 0.1871(2) 0.34173(6) 0.21582(14) 0.0529(8) Uani 1 1 d . . . . .
H59B H 0.1290 0.3326 0.1933 0.063 Uiso 1 1 calc R U . . .
C60A C 0.1970(2) 0.37111(6) 0.21146(13) 0.0455(7) Uani 1 1 d . . . . .
H60B H 0.1453 0.3819 0.1864 0.055 Uiso 1 1 calc R U . . .
C61A C 0.52549(17) 0.43685(5) 0.36936(10) 0.0270(5) Uani 1 1 d . . . . .
C62A C 0.54694(18) 0.41197(5) 0.40343(10) 0.0310(5) Uani 1 1 d . . . . .
H62B H 0.5668 0.3952 0.3854 0.037 Uiso 1 1 calc R U . . .
C63A C 0.53926(19) 0.41167(5) 0.46385(11) 0.0327(6) Uani 1 1 d . . . . .
H63B H 0.5539 0.3945 0.4864 0.039 Uiso 1 1 calc R U . . .
C64A C 0.51107(18) 0.43552(5) 0.49268(10) 0.0308(5) Uani 1 1 d . . . . .
C65A C 0.48712(19) 0.45996(5) 0.45692(11) 0.0327(6) Uani 1 1 d . . . . .
H65B H 0.4651 0.4765 0.4746 0.039 Uiso 1 1 calc R U . . .
C66A C 0.49442(18) 0.46084(5) 0.39692(10) 0.0300(5) Uani 1 1 d . . . . .
H66B H 0.4782 0.4779 0.3741 0.036 Uiso 1 1 calc R U . . .
C67A C 0.5074(2) 0.43614(5) 0.55986(11) 0.0385(6) Uani 1 1 d . . . . .
C68A C 0.5332(2) 0.40763(5) 0.59134(12) 0.0457(7) Uani 1 1 d . . . . .
H68D H 0.5296 0.4093 0.6342 0.068 Uiso 1 1 calc R U . . .
H68E H 0.4858 0.3931 0.5715 0.068 Uiso 1 1 calc R U . . .
H68F H 0.6009 0.4021 0.5887 0.068 Uiso 1 1 calc R U . . .
C69A C 0.5828(3) 0.45825(6) 0.59285(13) 0.0680(10) Uani 1 1 d . . . . .
H69D H 0.5680 0.4770 0.5735 0.102 Uiso 1 1 calc R U . . .
H69E H 0.5782 0.4595 0.6356 0.102 Uiso 1 1 calc R U . . .
H69F H 0.6503 0.4524 0.5905 0.102 Uiso 1 1 calc R U . . .
C70A C 0.4014(3) 0.44446(7) 0.56580(14) 0.0664(10) Uani 1 1 d . . . . .
H70D H 0.3832 0.4629 0.5457 0.100 Uiso 1 1 calc R U . . .
H70E H 0.3541 0.4298 0.5465 0.100 Uiso 1 1 calc R U . . .
H70F H 0.3996 0.4460 0.6089 0.100 Uiso 1 1 calc R U . . .
C71A C 0.58892(17) 0.44142(5) 0.14496(10) 0.0281(5) Uani 1 1 d . . . . .
C72A C 0.5908(2) 0.41616(5) 0.11290(11) 0.0355(6) Uani 1 1 d . . . . .
H72B H 0.5871 0.3984 0.1326 0.043 Uiso 1 1 calc R U . . .
C73A C 0.59803(19) 0.41662(5) 0.05261(11) 0.0350(6) Uani 1 1 d . . . . .
H73B H 0.5980 0.3991 0.0314 0.042 Uiso 1 1 calc R U . . .
C74A C 0.60531(18) 0.44214(5) 0.02212(10) 0.0300(5) Uani 1 1 d . . . . .
C75A C 0.60529(18) 0.46725(5) 0.05573(11) 0.0317(5) Uani 1 1 d . . . . .
H75B H 0.6114 0.4851 0.0366 0.038 Uiso 1 1 calc R U . . .
C76A C 0.59670(18) 0.46710(5) 0.11554(10) 0.0302(5) Uani 1 1 d . . . . .
H76B H 0.5961 0.4846 0.1367 0.036 Uiso 1 1 calc R U . . .
C77A C 0.61193(19) 0.44344(5) -0.04443(11) 0.0335(6) Uani 1 1 d . . . . .
C78A C 0.7125(2) 0.45638(6) -0.04912(12) 0.0429(7) Uani 1 1 d . . . . .
H78D H 0.7169 0.4572 -0.0919 0.064 Uiso 1 1 calc R U . . .
H78E H 0.7182 0.4757 -0.0320 0.064 Uiso 1 1 calc R U . . .
H78F H 0.7666 0.4445 -0.0264 0.064 Uiso 1 1 calc R U . . .
C79A C 0.6029(2) 0.41371(5) -0.07409(11) 0.0426(7) Uani 1 1 d . . . . .
H79D H 0.6075 0.4155 -0.1168 0.064 Uiso 1 1 calc R U . . .
H79E H 0.6569 0.4014 -0.0524 0.064 Uiso 1 1 calc R U . . .
H79F H 0.5385 0.4052 -0.0720 0.064 Uiso 1 1 calc R U . . .
C80A C 0.5269(2) 0.46215(5) -0.07994(11) 0.0404(6) Uani 1 1 d D . . . .
H80G H 0.5312 0.4630 -0.1228 0.061 Uiso 1 1 calc R U . . .
H80H H 0.4627 0.4539 -0.0769 0.061 Uiso 1 1 calc R U . . .
H80I H 0.5328 0.4815 -0.0628 0.061 Uiso 1 1 calc R U . . .

loop_
_atom_site_aniso_label
_atom_site_aniso_U_11
_atom_site_aniso_U_22
_atom_site_aniso_U_33
_atom_site_aniso_U_23
_atom_site_aniso_U_13
_atom_site_aniso_U_12
Ga1 0.04061(19) 0.02142(16) 0.02284(17) 0.00049(12) 0.00820(13) 0.00052(13)
Ga1A 0.04259(19) 0.02187(16) 0.02424(17) 0.00140(12) 0.01175(13) 0.00437(13)
N1 0.0287(10) 0.0233(10) 0.0236(10) -0.0001(8) 0.0072(8) 0.0019(8)
N2 0.0365(11) 0.0201(9) 0.0239(10) 0.0022(8) 0.0074(9) 0.0017(8)
N3 0.0433(12) 0.0237(10) 0.0262(11) 0.0018(8) 0.0083(9) 0.0031(9)
N4 0.0427(12) 0.0234(10) 0.0269(11) -0.0006(8) 0.0084(9) 0.0034(9)
N5 0.0381(11) 0.0218(10) 0.0239(10) -0.0014(8) 0.0093(9) 0.0018(8)
N1A 0.0309(11) 0.0233(10) 0.0249(10) 0.0010(8) 0.0078(8) 0.0041(8)
N2A 0.0359(11) 0.0233(10) 0.0246(10) -0.0016(8) 0.0099(9) 0.0031(8)
N3A 0.0394(12) 0.0241(10) 0.0253(11) 0.0000(8) 0.0105(9) 0.0038(8)
N4A 0.0412(12) 0.0239(10) 0.0266(11) 0.0045(8) 0.0102(9) 0.0045(9)
N5A 0.0368(11) 0.0230(10) 0.0227(10) 0.0037(8) 0.0101(8) 0.0029(8)
C1 0.0318(13) 0.0220(11) 0.0215(12) -0.0011(9) 0.0089(10) -0.0004(9)
C2 0.0315(13) 0.0256(12) 0.0266(13) 0.0019(10) 0.0069(10) 0.0022(10)
C3 0.0302(13) 0.0294(13) 0.0325(14) 0.0018(10) 0.0076(10) 0.0011(10)
C4 0.0336(14) 0.0252(12) 0.0291(13) -0.0017(10) 0.0074(11) -0.0013(10)
C5 0.0372(14) 0.0208(11) 0.0269(13) 0.0000(9) 0.0093(10) 0.0013(10)
C6 0.0318(13) 0.0250(12) 0.0180(11) -0.0003(9) 0.0062(10) 0.0006(10)
C7 0.0296(12) 0.0232(11) 0.0216(12) 0.0005(9) 0.0074(10) 0.0032(9)
C8 0.0380(14) 0.0237(12) 0.0302(13) 0.0009(10) 0.0086(11) 0.0031(10)
C9 0.0346(14) 0.0315(13) 0.0414(15) 0.0000(11) 0.0085(12) 0.0063(11)
C10 0.0289(13) 0.0323(13) 0.0415(15) -0.0019(11) 0.0075(11) 0.0031(10)
C11 0.0303(13) 0.0287(12) 0.0271(13) -0.0012(10) 0.0091(10) -0.0001(10)
C12 0.0317(13) 0.0239(11) 0.0196(12) 0.0008(9) 0.0070(10) 0.0030(10)
C13 0.0375(14) 0.0276(13) 0.0425(15) -0.0026(11) 0.0088(12) -0.0054(11)
C14 0.0526(19) 0.063(2) 0.060(2) 0.0029(16) -0.0076(16) -0.0234(16)
C15 0.0562(19) 0.0577(19) 0.061(2) 0.0002(16) 0.0247(16) -0.0198(15)
C16 0.0502(19) 0.0296(15) 0.134(3) -0.0107(18) 0.024(2) -0.0099(14)
C17 0.0406(15) 0.0350(14) 0.086(2) 0.0040(14) 0.0104(14) 0.0125(12)
C18 0.068(5) 0.049(5) 0.106(5) -0.007(4) 0.016(5) 0.032(4)
C19 0.052(4) 0.067(5) 0.114(6) 0.008(5) 0.009(5) 0.018(4)
C20 0.059(5) 0.046(5) 0.100(5) 0.023(4) 0.010(5) 0.029(4)
C18B 0.055(2) 0.066(3) 0.109(3) -0.013(2) 0.026(2) 0.029(2)
C19B 0.081(3) 0.073(3) 0.095(3) 0.002(3) -0.015(2) 0.043(2)
C20B 0.061(3) 0.039(2) 0.160(4) 0.013(2) 0.018(3) 0.0190(17)
C21 0.0251(12) 0.0266(12) 0.0326(14) 0.0000(10) 0.0090(10) 0.0009(10)
C22 0.0350(14) 0.0283(13) 0.0347(14) 0.0008(11) 0.0078(11) 0.0025(10)
C23 0.0554(17) 0.0297(13) 0.0344(15) 0.0012(11) 0.0066(13) 0.0035(12)
C24 0.095(3) 0.0376(16) 0.0340(16) -0.0033(13) 0.0058(16) 0.0026(16)
C25 0.104(3) 0.0437(17) 0.0345(17) 0.0070(14) -0.0029(17) 0.0098(17)
C26 0.081(2) 0.0324(15) 0.0401(17) 0.0067(13) 0.0050(15) 0.0127(14)
C27 0.0416(15) 0.0297(13) 0.0357(15) 0.0020(11) 0.0049(12) 0.0046(11)
C28 0.0339(14) 0.0274(13) 0.0412(15) 0.0007(11) 0.0081(11) 0.0058(11)
C29 0.0295(13) 0.0273(12) 0.0384(15) -0.0019(11) 0.0093(11) 0.0047(10)
C30 0.0444(16) 0.0320(14) 0.0446(17) -0.0043(12) 0.0098(13) 0.0079(12)
C31 0.0467(16) 0.0408(15) 0.0406(16) -0.0099(12) 0.0126(13) 0.0056(13)
C32 0.0415(15) 0.0436(15) 0.0324(14) -0.0005(12) 0.0112(12) 0.0019(12)
C33 0.0325(14) 0.0325(13) 0.0355(14) 0.0023(11) 0.0098(11) 0.0048(11)
C34 0.0246(12) 0.0300(13) 0.0341(14) -0.0004(10) 0.0076(10) 0.0014(10)
C35 0.0411(15) 0.0282(13) 0.0411(15) 0.0012(11) 0.0031(12) 0.0078(11)
C36 0.0500(17) 0.0409(16) 0.0569(19) 0.0081(14) 0.0138(14) 0.0148(13)
C37 0.060(2) 0.0489(18) 0.063(2) 0.0058(15) 0.0156(16) 0.0266(16)
C38 0.067(2) 0.0326(15) 0.069(2) -0.0003(15) -0.0006(17) 0.0211(15)
C39 0.062(2) 0.0307(15) 0.097(3) 0.0092(16) 0.0046(19) -0.0006(15)
C40 0.0445(17) 0.0326(15) 0.078(2) 0.0056(14) 0.0103(15) 0.0067(13)
C41 0.0277(13) 0.0286(12) 0.0316(13) 0.0002(10) 0.0080(10) 0.0017(10)
C42 0.0259(12) 0.0307(13) 0.0340(14) -0.0012(11) 0.0082(10) 0.0016(10)
C43 0.0396(15) 0.0348(14) 0.0349(15) -0.0018(12) 0.0105(12) -0.0002(11)
C44 0.0479(16) 0.0433(15) 0.0308(14) -0.0017(12) 0.0102(12) -0.0008(13)
C45 0.0492(17) 0.0435(16) 0.0357(15) 0.0076(12) 0.0106(13) 0.0014(13)
C46 0.0417(15) 0.0326(13) 0.0388(15) 0.0054(11) 0.0108(12) -0.0008(11)
C47 0.0278(13) 0.0311(13) 0.0345(14) 0.0008(11) 0.0077(11) 0.0009(10)
C48 0.0295(13) 0.0316(13) 0.0340(14) -0.0001(11) 0.0099(11) -0.0001(10)
C49 0.0329(13) 0.0319(13) 0.0335(14) -0.0027(11) 0.0099(11) -0.0019(11)
C50 0.0469(16) 0.0357(14) 0.0375(15) -0.0043(12) 0.0092(12) -0.0076(12)
C51 0.0597(19) 0.0479(17) 0.0326(15) -0.0035(13) 0.0043(13) -0.0101(14)
C52 0.0578(18) 0.0429(16) 0.0334(15) 0.0066(12) 0.0072(13) -0.0044(13)
C53 0.0433(15) 0.0327(13) 0.0363(15) 0.0007(11) 0.0110(12) -0.0029(11)
C54 0.0311(13) 0.0285(12) 0.0337(14) 0.0001(10) 0.0106(11) -0.0006(10)
C55 0.0381(14) 0.0295(13) 0.0313(14) 0.0009(10) 0.0086(11) -0.0031(11)
C56 0.0392(15) 0.0371(15) 0.0542(18) -0.0075(13) 0.0140(13) -0.0009(12)
C57 0.0495(17) 0.0320(14) 0.065(2) -0.0040(13) 0.0169(15) 0.0010(13)
C58 0.0596(19) 0.0293(14) 0.0498(17) -0.0036(12) 0.0151(14) -0.0094(13)
C59 0.0443(16) 0.0391(15) 0.0545(18) -0.0006(13) 0.0172(14) -0.0088(13)
C60 0.0410(15) 0.0326(14) 0.0503(17) -0.0008(12) 0.0170(13) -0.0015(12)
C61 0.0307(13) 0.0249(12) 0.0255(13) -0.0008(10) 0.0061(10) -0.0004(10)
C62 0.0470(15) 0.0229(12) 0.0278(13) 0.0017(10) 0.0070(11) 0.0042(11)
C63 0.0487(15) 0.0238(12) 0.0283(13) -0.0038(10) 0.0084(11) 0.0023(11)
C64 0.0367(14) 0.0254(12) 0.0270(13) -0.0017(10) 0.0070(11) -0.0024(10)
C65 0.0462(15) 0.0242(12) 0.0262(13) 0.0023(10) 0.0087(11) 0.0041(11)
C66 0.0414(14) 0.0219(12) 0.0284(13) -0.0023(10) 0.0095(11) 0.0029(10)
C67 0.0489(16) 0.0301(13) 0.0245(13) -0.0001(10) 0.0081(11) 0.0005(11)
C68 0.073(2) 0.0353(14) 0.0259(14) -0.0051(11) 0.0111(13) 0.0025(14)
C69 0.0629(18) 0.0351(14) 0.0317(15) 0.0021(11) 0.0183(13) -0.0006(13)
C70 0.0548(18) 0.0409(15) 0.0289(14) 0.0022(12) 0.0020(12) 0.0004(13)
C71 0.0363(14) 0.0282(12) 0.0239(13) 0.0028(10) 0.0088(10) 0.0074(10)
C72 0.0431(15) 0.0251(12) 0.0298(14) 0.0007(10) 0.0117(11) 0.0044(11)
C73 0.0531(16) 0.0277(13) 0.0296(14) 0.0079(11) 0.0145(12) 0.0081(11)
C74 0.0567(17) 0.0306(13) 0.0253(13) 0.0043(11) 0.0120(12) 0.0107(12)
C75 0.0595(17) 0.0277(13) 0.0253(13) -0.0005(10) 0.0097(12) 0.0062(12)
C76 0.0488(15) 0.0239(12) 0.0273(13) 0.0033(10) 0.0110(11) 0.0029(11)
C77 0.092(2) 0.0342(14) 0.0259(14) 0.0051(11) 0.0206(14) 0.0155(14)
C78 0.114(3) 0.0521(19) 0.0293(16) 0.0008(14) 0.0063(17) -0.0064(18)
C79 0.088(2) 0.0406(15) 0.0308(15) 0.0078(12) 0.0240(15) 0.0116(14)
C80 0.116(4) 0.054(5) 0.047(4) 0.021(4) 0.042(5) 0.040(5)
C80B 0.100(5) 0.044(4) 0.030(3) 0.006(3) 0.037(4) 0.021(4)
C1A 0.0355(13) 0.0209(11) 0.0196(12) -0.0006(9) 0.0083(10) 0.0009(10)
C2A 0.0338(13) 0.0249(12) 0.0260(13) 0.0004(10) 0.0092(10) 0.0029(10)
C3A 0.0331(13) 0.0283(13) 0.0333(14) -0.0006(10) 0.0107(11) 0.0011(10)
C4A 0.0404(15) 0.0248(12) 0.0294(13) 0.0008(10) 0.0138(11) 0.0009(10)
C5A 0.0385(14) 0.0209(11) 0.0273(13) 0.0018(10) 0.0127(11) 0.0055(10)
C6A 0.0359(13) 0.0237(11) 0.0200(12) 0.0001(9) 0.0091(10) 0.0030(10)
C7A 0.0343(13) 0.0269(12) 0.0183(12) 0.0005(9) 0.0078(10) 0.0058(10)
C8A 0.0391(14) 0.0248(12) 0.0256(13) 0.0001(10) 0.0077(11) 0.0053(10)
C9A 0.0363(14) 0.0332(13) 0.0275(13) -0.0002(10) 0.0052(11) 0.0093(11)
C10A 0.0353(14) 0.0348(13) 0.0298(14) -0.0021(11) 0.0049(11) 0.0030(11)
C11A 0.0337(14) 0.0283(12) 0.0246(13) -0.0002(10) 0.0055(10) 0.0036(10)
C12A 0.0329(13) 0.0250(11) 0.0192(12) -0.0001(9) 0.0062(10) 0.0039(10)
C13A 0.0427(15) 0.0268(13) 0.0453(16) -0.0048(11) 0.0152(12) -0.0033(11)
C14A 0.071(2) 0.0525(19) 0.056(2) -0.0130(15) 0.0079(17) -0.0209(16)
C15A 0.0576(19) 0.0440(17) 0.083(2) -0.0097(16) 0.0396(18) -0.0131(14)
C16A 0.0540(19) 0.0254(14) 0.103(3) -0.0053(16) 0.0170(18) -0.0037(13)
C17A 0.0367(15) 0.0392(15) 0.0550(18) -0.0027(13) 0.0080(13) 0.0118(12)
C18A 0.0474(19) 0.066(2) 0.086(3) -0.0307(19) 0.0117(17) 0.0171(16)
C19A 0.0510(19) 0.0515(19) 0.080(2) 0.0232(17) 0.0060(17) 0.0192(15)
C20A 0.0360(16) 0.0571(19) 0.064(2) -0.0009(15) 0.0056(14) 0.0134(14)
C21A 0.0289(13) 0.0247(12) 0.0321(13) -0.0001(10) 0.0072(10) 0.0013(10)
C22A 0.0333(13) 0.0240(12) 0.0349(14) 0.0027(10) 0.0109(11) 0.0004(10)
C23A 0.0493(16) 0.0233(12) 0.0403(15) 0.0021(11) 0.0164(12) 0.0020(11)
C24A 0.0675(19) 0.0311(14) 0.0461(17) 0.0069(12) 0.0311(15) 0.0044(13)
C25A 0.067(2) 0.0352(15) 0.0535(18) 0.0011(13) 0.0365(16) 0.0054(13)
C26A 0.0492(16) 0.0281(13) 0.0535(17) 0.0009(12) 0.0258(14) 0.0078(12)
C27A 0.0343(14) 0.0242(12) 0.0395(15) 0.0007(11) 0.0130(11) 0.0010(10)
C28A 0.0284(13) 0.0244(12) 0.0406(15) 0.0012(11) 0.0068(11) 0.0044(10)
C29A 0.0297(13) 0.0279(12) 0.0381(14) 0.0055(11) 0.0062(11) 0.0025(10)
C30A 0.0416(15) 0.0338(14) 0.0449(16) 0.0099(12) 0.0122(13) 0.0077(12)
C31A 0.0523(18) 0.0450(16) 0.0431(17) 0.0182(13) 0.0117(14) 0.0046(13)
C32A 0.0497(17) 0.0493(17) 0.0352(15) 0.0050(13) 0.0156(13) 0.0046(13)
C33A 0.0402(15) 0.0368(14) 0.0345(15) 0.0038(11) 0.0132(12) 0.0060(11)
C34A 0.0314(13) 0.0315(13) 0.0332(14) 0.0039(11) 0.0091(11) 0.0031(10)
C35A 0.0331(14) 0.0252(12) 0.0432(15) 0.0041(11) 0.0111(11) 0.0043(10)
C36A 0.0331(15) 0.0279(14) 0.078(2) -0.0018(14) -0.0006(14) 0.0004(11)
C37A 0.0328(15) 0.0330(15) 0.092(2) 0.0005(15) -0.0040(15) 0.0088(12)
C38A 0.0397(16) 0.0254(13) 0.0664(19) 0.0021(13) 0.0078(14) 0.0061(11)
C39A 0.0373(15) 0.0277(13) 0.0524(17) -0.0027(12) 0.0078(13) 0.0008(11)
C40A 0.0308(14) 0.0322(13) 0.0473(16) 0.0009(12) 0.0062(12) 0.0068(11)
C41A 0.0282(13) 0.0294(12) 0.0263(13) -0.0019(10) 0.0029(10) 0.0011(10)
C42A 0.0300(13) 0.0304(13) 0.0314(14) -0.0025(11) 0.0044(11) 0.0006(10)
C43A 0.0425(15) 0.0365(14) 0.0306(14) -0.0016(11) 0.0059(12) -0.0025(12)
C44A 0.0505(17) 0.0459(16) 0.0314(15) -0.0018(12) 0.0123(13) 0.0012(13)
C45A 0.0500(17) 0.0468(16) 0.0380(16) -0.0145(13) 0.0116(13) -0.0027(13)
C46A 0.0413(15) 0.0371(14) 0.0403(16) -0.0107(12) 0.0110(12) -0.0028(12)
C47A 0.0289(13) 0.0330(13) 0.0352(14) -0.0044(11) 0.0042(11) -0.0010(10)
C48A 0.0297(13) 0.0310(13) 0.0370(14) -0.0039(11) 0.0040(11) -0.0034(10)
C49A 0.0273(13) 0.0300(13) 0.0338(14) -0.0026(11) 0.0043(10) -0.0020(10)
C50A 0.0389(15) 0.0322(13) 0.0388(15) 0.0010(11) 0.0085(12) -0.0051(11)
C51A 0.0454(16) 0.0432(15) 0.0352(15) 0.0013(12) 0.0131(12) -0.0063(12)
C52A 0.0466(16) 0.0397(15) 0.0333(14) -0.0063(12) 0.0127(12) -0.0008(12)
C53A 0.0395(15) 0.0320(13) 0.0323(14) -0.0009(11) 0.0074(11) 0.0005(11)
C54A 0.0294(13) 0.0279(12) 0.0305(13) -0.0024(10) 0.0029(10) 0.0005(10)
C55A 0.0378(15) 0.0297(13) 0.0433(16) -0.0044(11) 0.0119(12) -0.0030(11)
C56A 0.0420(17) 0.0351(15) 0.077(2) 0.0043(15) 0.0019(15) -0.0060(13)
C57A 0.054(2) 0.0338(16) 0.098(3) 0.0076(16) 0.0083(18) 0.0003(14)
C58A 0.061(2) 0.0294(14) 0.076(2) -0.0056(15) 0.0257(17) -0.0088(14)
C59A 0.0526(18) 0.0413(16) 0.066(2) -0.0155(15) 0.0152(16) -0.0169(14)
C60A 0.0431(16) 0.0379(15) 0.0536(18) -0.0102(13) 0.0060(14) -0.0063(12)
C61A 0.0317(13) 0.0265(12) 0.0234(12) -0.0002(10) 0.0074(10) -0.0001(10)
C62A 0.0422(14) 0.0237(12) 0.0288(13) 0.0001(10) 0.0112(11) 0.0022(10)
C63A 0.0465(15) 0.0243(12) 0.0280(13) 0.0065(10) 0.0097(11) 0.0032(11)
C64A 0.0426(14) 0.0278(12) 0.0233(12) 0.0021(10) 0.0103(11) 0.0003(11)
C65A 0.0440(15) 0.0273(12) 0.0288(13) -0.0012(10) 0.0122(11) 0.0042(11)
C66A 0.0408(14) 0.0249(12) 0.0248(13) 0.0026(10) 0.0082(11) 0.0042(10)
C67A 0.0631(18) 0.0278(13) 0.0272(14) 0.0027(11) 0.0157(12) 0.0044(12)
C68A 0.078(2) 0.0343(14) 0.0268(14) 0.0054(11) 0.0158(14) 0.0034(14)
C69A 0.130(3) 0.0448(18) 0.0270(16) -0.0027(13) 0.0113(18) -0.0239(19)
C70A 0.092(3) 0.075(2) 0.0443(18) 0.0177(16) 0.0407(18) 0.037(2)
C71A 0.0334(13) 0.0273(12) 0.0243(12) 0.0008(10) 0.0076(10) 0.0047(10)
C72A 0.0569(17) 0.0225(12) 0.0297(14) 0.0032(10) 0.0154(12) 0.0049(11)
C73A 0.0525(16) 0.0258(12) 0.0291(14) -0.0017(10) 0.0140(12) 0.0056(11)
C74A 0.0381(14) 0.0275(12) 0.0260(13) 0.0008(10) 0.0107(11) 0.0057(10)
C75A 0.0440(15) 0.0224(12) 0.0305(14) 0.0024(10) 0.0121(11) 0.0011(10)
C76A 0.0438(15) 0.0216(11) 0.0277(13) -0.0022(10) 0.0131(11) 0.0033(10)
C77A 0.0486(16) 0.0293(13) 0.0252(13) 0.0002(10) 0.0135(11) 0.0043(11)
C78A 0.0551(17) 0.0424(15) 0.0367(15) 0.0031(12) 0.0217(13) 0.0011(13)
C79A 0.0661(19) 0.0362(14) 0.0291(14) -0.0047(11) 0.0180(13) 0.0027(13)
C80A 0.0549(17) 0.0382(14) 0.0283(14) 0.0008(11) 0.0096(12) 0.0048(12)

loop_
_atom_type_symbol
_atom_type_description
_atom_type_scat_dispersion_real
_atom_type_scat_dispersion_imag
_atom_type_scat_source
C C 0.0137 0.0067 'International Tables Vol C Tables 4.2.6.8 and 6.1.1.4'
H H 0.0000 0.0000 'International Tables Vol C Tables 4.2.6.8 and 6.1.1.4'
Ga Ga -1.9031 0.6051 'International Tables Vol C Tables 4.2.6.8 and 6.1.1.4'
N N 0.0241 0.0134 'International Tables Vol C Tables 4.2.6.8 and 6.1.1.4'

loop_
_geom_angle_atom_site_label_1
_geom_angle_atom_site_label_2
_geom_angle_atom_site_label_3
_geom_angle
_geom_angle_site_symmetry_1
_geom_angle_site_symmetry_3
_geom_angle_publ_flag
N2 Ga1 N5 85.35(8) . . ?
N2 Ga1 N1 137.28(8) . . ?
N5 Ga1 N1 137.20(8) . . ?
N5A Ga1A N1A 135.97(8) . . ?
N5A Ga1A N2A 85.35(8) . . ?
N1A Ga1A N2A 138.65(8) . . ?
C12 N1 C1 106.09(18) . . ?
C12 N1 Ga1 127.37(15) . . ?
C1 N1 Ga1 126.50(14) . . ?
N3 N2 C61 113.73(17) . . ?
N3 N2 Ga1 111.28(14) . . ?
C61 N2 Ga1 134.90(14) . . ?
N4 N3 N2 116.07(18) . . ?
N3 N4 N5 116.07(18) . . ?
N4 N5 C71 114.27(17) . . ?
N4 N5 Ga1 111.23(14) . . ?
C71 N5 Ga1 134.11(15) . . ?
C1A N1A C12A 105.95(17) . . ?
C1A N1A Ga1A 126.79(15) . . ?
C12A N1A Ga1A 127.18(15) . . ?
N3A N2A C61A 113.49(17) . . ?
N3A N2A Ga1A 111.05(13) . . ?
C61A N2A Ga1A 135.16(15) . . ?
N4A N3A N2A 116.05(17) . . ?
N3A N4A N5A 116.13(17) . . ?
N4A N5A C71A 113.52(17) . . ?
N4A N5A Ga1A 111.41(13) . . ?
C71A N5A Ga1A 134.85(15) . . ?
C2 C1 C6 120.5(2) . . ?
C2 C1 N1 129.2(2) . . ?
C6 C1 N1 110.38(19) . . ?
C3 C2 C1 116.7(2) . . ?
C3 C2 C21 121.3(2) . . ?
C1 C2 C21 121.9(2) . . ?
C2 C3 C4 124.3(2) . . ?
C2 C3 H3B 117.8 . . ?
C4 C3 H3B 117.8 . . ?
C5 C4 C3 117.5(2) . . ?
C5 C4 C13 123.2(2) . . ?
C3 C4 C13 119.3(2) . . ?
C4 C5 C6 120.3(2) . . ?
C4 C5 H5A 119.9 . . ?
C6 C5 H5A 119.9 . . ?
C5 C6 C1 120.7(2) . . ?
C5 C6 C7 132.6(2) . . ?
C1 C6 C7 106.68(19) . . ?
C8 C7 C12 120.6(2) . . ?
C8 C7 C6 132.8(2) . . ?
C12 C7 C6 106.59(18) . . ?
C9 C8 C7 119.9(2) . . ?
C9 C8 H8A 120.1 . . ?
C7 C8 H8A 120.1 . . ?
C8 C9 C10 118.0(2) . . ?
C8 C9 C17 121.7(2) . . ?
C10 C9 C17 120.2(2) . . ?
C11 C10 C9 124.0(2) . . ?
C11 C10 H10A 118.0 . . ?
C9 C10 H10A 118.0 . . ?
C10 C11 C12 116.7(2) . . ?
C10 C11 C41 121.8(2) . . ?
C12 C11 C41 121.3(2) . . ?
C11 C12 N1 129.0(2) . . ?
C11 C12 C7 120.8(2) . . ?
N1 C12 C7 110.25(19) . . ?
C16 C13 C14 109.1(2) . . ?
C16 C13 C4 112.0(2) . . ?
C14 C13 C4 111.0(2) . . ?
C16 C13 C15 108.4(2) . . ?
C14 C13 C15 108.0(2) . . ?
C4 C13 C15 108.2(2) . . ?
C13 C14 H14A 109.5 . . ?
C13 C14 H14B 109.5 . . ?
H14A C14 H14B 109.5 . . ?
C13 C14 H14C 109.5 . . ?
H14A C14 H14C 109.5 . . ?
H14B C14 H14C 109.5 . . ?
C13 C15 H15A 109.5 . . ?
C13 C15 H15B 109.5 . . ?
H15A C15 H15B 109.5 . . ?
C13 C15 H15C 109.5 . . ?
H15A C15 H15C 109.5 . . ?
H15B C15 H15C 109.5 . . ?
C13 C16 H16A 109.5 . . ?
C13 C16 H16B 109.5 . . ?
H16A C16 H16B 109.5 . . ?
C13 C16 H16C 109.5 . . ?
H16A C16 H16C 109.5 . . ?
H16B C16 H16C 109.5 . . ?
C19B C17 C9 110.4(3) . . ?
C9 C17 C19 115.0(7) . . ?
C19B C17 C18B 108.3(3) . . ?
C9 C17 C18B 109.7(3) . . ?
C9 C17 C18 110.1(6) . . ?
C19 C17 C18 108.1(4) . . ?
C9 C17 C20 107.8(6) . . ?
C19 C17 C20 107.9(4) . . ?
C18 C17 C20 107.6(4) . . ?
C19B C17 C20B 109.9(4) . . ?
C9 C17 C20B 112.3(3) . . ?
C18B C17 C20B 106.1(3) . . ?
C17 C18 H18A 109.5 . . ?
C17 C18 H18B 109.5 . . ?
H18A C18 H18B 109.5 . . ?
C17 C18 H18C 109.5 . . ?
H18A C18 H18C 109.5 . . ?
H18B C18 H18C 109.5 . . ?
C17 C19 H19A 109.5 . . ?
C17 C19 H19B 109.5 . . ?
H19A C19 H19B 109.5 . . ?
C17 C19 H19C 109.5 . . ?
H19A C19 H19C 109.5 . . ?
H19B C19 H19C 109.5 . . ?
C17 C20 H20A 109.5 . . ?
C17 C20 H20B 109.5 . . ?
H20A C20 H20B 109.5 . . ?
C17 C20 H20C 109.5 . . ?
H20A C20 H20C 109.5 . . ?
H20B C20 H20C 109.5 . . ?
C17 C18B H18D 109.5 . . ?
C17 C18B H18E 109.5 . . ?
H18D C18B H18E 109.5 . . ?
C17 C18B H18F 109.5 . . ?
H18D C18B H18F 109.5 . . ?
H18E C18B H18F 109.5 . . ?
C17 C19B H19D 109.5 . . ?
C17 C19B H19E 109.5 . . ?
H19D C19B H19E 109.5 . . ?
C17 C19B H19F 109.5 . . ?
H19D C19B H19F 109.5 . . ?
H19E C19B H19F 109.5 . . ?
C17 C20B H20D 109.5 . . ?
C17 C20B H20E 109.5 . . ?
H20D C20B H20E 109.5 . . ?
C17 C20B H20F 109.5 . . ?
H20D C20B H20F 109.5 . . ?
H20E C20B H20F 109.5 . . ?
C22 C21 C34 120.3(2) . . ?
C22 C21 C2 118.7(2) . . ?
C34 C21 C2 121.0(2) . . ?
C21 C22 C23 121.9(2) . . ?
C21 C22 C27 119.6(2) . . ?
C23 C22 C27 118.4(2) . . ?
C24 C23 C22 121.3(2) . . ?
C24 C23 H23A 119.4 . . ?
C22 C23 H23A 119.4 . . ?
C23 C24 C25 120.4(3) . . ?
C23 C24 H24A 119.8 . . ?
C25 C24 H24A 119.8 . . ?
C26 C25 C24 120.2(3) . . ?
C26 C25 H25A 119.9 . . ?
C24 C25 H25A 119.9 . . ?
C25 C26 C27 121.9(3) . . ?
C25 C26 H26A 119.1 . . ?
C27 C26 H26A 119.1 . . ?
C28 C27 C26 122.3(2) . . ?
C28 C27 C22 119.9(2) . . ?
C26 C27 C22 117.8(2) . . ?
C29 C28 C27 120.5(2) . . ?
C29 C28 C35 119.5(2) . . ?
C27 C28 C35 120.0(2) . . ?
C28 C29 C30 122.3(2) . . ?
C28 C29 C34 119.7(2) . . ?
C30 C29 C34 118.0(2) . . ?
C31 C30 C29 121.5(2) . . ?
C31 C30 H30A 119.3 . . ?
C29 C30 H30A 119.3 . . ?
C30 C31 C32 120.1(2) . . ?
C30 C31 H31A 119.9 . . ?
C32 C31 H31A 119.9 . . ?
C33 C32 C31 120.8(2) . . ?
C33 C32 H32A 119.6 . . ?
C31 C32 H32A 119.6 . . ?
C32 C33 C34 121.0(2) . . ?
C32 C33 H33A 119.5 . . ?
C34 C33 H33A 119.5 . . ?
C21 C34 C33 121.5(2) . . ?
C21 C34 C29 119.9(2) . . ?
C33 C34 C29 118.6(2) . . ?
C36 C35 C40 118.8(2) . . ?
C36 C35 C28 120.8(2) . . ?
C40 C35 C28 120.3(2) . . ?
C37 C36 C35 120.8(3) . . ?
C37 C36 H36A 119.6 . . ?
C35 C36 H36A 119.6 . . ?
C38 C37 C36 120.1(3) . . ?
C38 C37 H37A 120.0 . . ?
C36 C37 H37A 120.0 . . ?
C37 C38 C39 119.8(3) . . ?
C37 C38 H38A 120.1 . . ?
C39 C38 H38A 120.1 . . ?
C38 C39 C40 120.3(3) . . ?
C38 C39 H39A 119.8 . . ?
C40 C39 H39A 119.8 . . ?
C39 C40 C35 120.1(3) . . ?
C39 C40 H40A 119.9 . . ?
C35 C40 H40A 119.9 . . ?
C42 C41 C54 119.6(2) . . ?
C42 C41 C11 120.9(2) . . ?
C54 C41 C11 119.5(2) . . ?
C41 C42 C43 121.2(2) . . ?
C41 C42 C47 120.1(2) . . ?
C43 C42 C47 118.6(2) . . ?
C44 C43 C42 120.8(2) . . ?
C44 C43 H43A 119.6 . . ?
C42 C43 H43A 119.6 . . ?
C43 C44 C45 120.7(2) . . ?
C43 C44 H44A 119.6 . . ?
C45 C44 H44A 119.6 . . ?
C46 C45 C44 120.5(2) . . ?
C46 C45 H45A 119.7 . . ?
C44 C45 H45A 119.7 . . ?
C45 C46 C47 121.1(2) . . ?
C45 C46 H46A 119.4 . . ?
C47 C46 H46A 119.4 . . ?
C48 C47 C46 121.8(2) . . ?
C48 C47 C42 120.1(2) . . ?
C46 C47 C42 118.1(2) . . ?
C47 C48 C49 120.1(2) . . ?
C47 C48 C55 119.8(2) . . ?
C49 C48 C55 120.0(2) . . ?
C48 C49 C50 121.4(2) . . ?
C48 C49 C54 120.0(2) . . ?
C50 C49 C54 118.6(2) . . ?
C51 C50 C49 121.2(2) . . ?
C51 C50 H50A 119.4 . . ?
C49 C50 H50A 119.4 . . ?
C50 C51 C52 120.3(3) . . ?
C50 C51 H51A 119.9 . . ?
C52 C51 H51A 119.9 . . ?
C53 C52 C51 120.6(2) . . ?
C53 C52 H52A 119.7 . . ?
C51 C52 H52A 119.7 . . ?
C52 C53 C54 121.0(2) . . ?
C52 C53 H53A 119.5 . . ?
C54 C53 H53A 119.5 . . ?
C41 C54 C49 119.9(2) . . ?
C41 C54 C53 121.8(2) . . ?
C49 C54 C53 118.3(2) . . ?
C60 C55 C56 119.1(2) . . ?
C60 C55 C48 120.7(2) . . ?
C56 C55 C48 120.2(2) . . ?
C57 C56 C55 120.2(3) . . ?
C57 C56 H56A 119.9 . . ?
C55 C56 H56A 119.9 . . ?
C56 C57 C58 120.3(3) . . ?
C56 C57 H57A 119.8 . . ?
C58 C57 H57A 119.8 . . ?
C59 C58 C57 119.6(2) . . ?
C59 C58 H58A 120.2 . . ?
C57 C58 H58A 120.2 . . ?
C58 C59 C60 120.4(3) . . ?
C58 C59 H59A 119.8 . . ?
C60 C59 H59A 119.8 . . ?
C59 C60 C55 120.4(2) . . ?
C59 C60 H60A 119.8 . . ?
C55 C60 H60A 119.8 . . ?
C62 C61 C66 118.4(2) . . ?
C62 C61 N2 122.3(2) . . ?
C66 C61 N2 119.23(19) . . ?
C61 C62 C63 120.8(2) . . ?
C61 C62 H62A 119.6 . . ?
C63 C62 H62A 119.6 . . ?
C62 C63 C64 121.9(2) . . ?
C62 C63 H63A 119.1 . . ?
C64 C63 H63A 119.1 . . ?
C63 C64 C65 116.0(2) . . ?
C63 C64 C67 123.4(2) . . ?
C65 C64 C67 120.5(2) . . ?
C66 C65 C64 122.7(2) . . ?
C66 C65 H65A 118.6 . . ?
C64 C65 H65A 118.6 . . ?
C65 C66 C61 120.2(2) . . ?
C65 C66 H66A 119.9 . . ?
C61 C66 H66A 119.9 . . ?
C64 C67 C70 109.6(2) . . ?
C64 C67 C68 112.0(2) . . ?
C70 C67 C68 108.6(2) . . ?
C64 C67 C69 109.0(2) . . ?
C70 C67 C69 108.9(2) . . ?
C68 C67 C69 108.7(2) . . ?
C67 C68 H68A 109.5 . . ?
C67 C68 H68B 109.5 . . ?
H68A C68 H68B 109.5 . . ?
C67 C68 H68C 109.5 . . ?
H68A C68 H68C 109.5 . . ?
H68B C68 H68C 109.5 . . ?
C67 C69 H69A 109.5 . . ?
C67 C69 H69B 109.5 . . ?
H69A C69 H69B 109.5 . . ?
C67 C69 H69C 109.5 . . ?
H69A C69 H69C 109.5 . . ?
H69B C69 H69C 109.5 . . ?
C67 C70 H70A 109.5 . . ?
C67 C70 H70B 109.5 . . ?
H70A C70 H70B 109.5 . . ?
C67 C70 H70C 109.5 . . ?
H70A C70 H70C 109.5 . . ?
H70B C70 H70C 109.5 . . ?
C76 C71 C72 118.3(2) . . ?
C76 C71 N5 118.5(2) . . ?
C72 C71 N5 123.1(2) . . ?
C73 C72 C71 120.2(2) . . ?
C73 C72 H72A 119.9 . . ?
C71 C72 H72A 119.9 . . ?
C72 C73 C74 122.5(2) . . ?
C72 C73 H73A 118.8 . . ?
C74 C73 H73A 118.8 . . ?
C73 C74 C75 116.2(2) . . ?
C73 C74 C77 123.7(2) . . ?
C75 C74 C77 120.1(2) . . ?
C76 C75 C74 122.2(2) . . ?
C76 C75 H75A 118.9 . . ?
C74 C75 H75A 118.9 . . ?
C75 C76 C71 120.7(2) . . ?
C75 C76 H76A 119.6 . . ?
C71 C76 H76A 119.6 . . ?
C80B C77 C74 110.5(6) . . ?
C80B C77 C79 115.0(5) . . ?
C74 C77 C79 112.5(2) . . ?
C80B C77 C78 101.1(5) . . ?
C74 C77 C78 108.8(2) . . ?
C79 C77 C78 108.1(2) . . ?
C74 C77 C80 107.0(6) . . ?
C79 C77 C80 100.5(5) . . ?
C78 C77 C80 119.7(5) . . ?
C77 C78 H78A 109.5 . . ?
C77 C78 H78B 109.5 . . ?
H78A C78 H78B 109.5 . . ?
C77 C78 H78C 109.5 . . ?
H78A C78 H78C 109.5 . . ?
H78B C78 H78C 109.5 . . ?
C77 C79 H79A 109.5 . . ?
C77 C79 H79B 109.5 . . ?
H79A C79 H79B 109.5 . . ?
C77 C79 H79C 109.5 . . ?
H79A C79 H79C 109.5 . . ?
H79B C79 H79C 109.5 . . ?
C77 C80 H80A 109.5 . . ?
C77 C80 H80B 109.5 . . ?
H80A C80 H80B 109.5 . . ?
C77 C80 H80C 109.5 . . ?
H80A C80 H80C 109.5 . . ?
H80B C80 H80C 109.5 . . ?
C77 C80B H80D 109.5 . . ?
C77 C80B H80E 109.5 . . ?
H80D C80B H80E 109.5 . . ?
C77 C80B H80F 109.5 . . ?
H80D C80B H80F 109.5 . . ?
H80E C80B H80F 109.5 . . ?
C2A C1A C6A 120.6(2) . . ?
C2A C1A N1A 128.5(2) . . ?
C6A C1A N1A 110.9(2) . . ?
C3A C2A C1A 116.9(2) . . ?
C3A C2A C21A 121.4(2) . . ?
C1A C2A C21A 121.6(2) . . ?
C2A C3A C4A 124.0(2) . . ?
C2A C3A H3AB 118.0 . . ?
C4A C3A H3AB 118.0 . . ?
C5A C4A C3A 117.5(2) . . ?
C5A C4A C13A 123.2(2) . . ?
C3A C4A C13A 119.2(2) . . ?
C6A C5A C4A 120.2(2) . . ?
C6A C5A H5AA 119.9 . . ?
C4A C5A H5AA 119.9 . . ?
C5A C6A C1A 120.6(2) . . ?
C5A C6A C7A 133.0(2) . . ?
C1A C6A C7A 106.40(19) . . ?
C8A C7A C12A 120.2(2) . . ?
C8A C7A C6A 133.1(2) . . ?
C12A C7A C6A 106.64(19) . . ?
C7A C8A C9A 120.6(2) . . ?
C7A C8A H8AA 119.7 . . ?
C9A C8A H8AA 119.7 . . ?
C8A C9A C10A 117.9(2) . . ?
C8A C9A C17A 119.5(2) . . ?
C10A C9A C17A 122.5(2) . . ?
C11A C10A C9A 123.4(2) . . ?
C11A C10A H10B 118.3 . . ?
C9A C10A H10B 118.3 . . ?
C12A C11A C10A 116.9(2) . . ?
C12A C11A C41A 121.0(2) . . ?
C10A C11A C41A 122.0(2) . . ?
C11A C12A C7A 121.0(2) . . ?
C11A C12A N1A 128.9(2) . . ?
C7A C12A N1A 110.11(19) . . ?
C16A C13A C15A 108.9(2) . . ?
C16A C13A C4A 112.1(2) . . ?
C15A C13A C4A 111.2(2) . . ?
C16A C13A C14A 108.1(2) . . ?
C15A C13A C14A 108.6(2) . . ?
C4A C13A C14A 107.7(2) . . ?
C13A C14A H14D 109.5 . . ?
C13A C14A H14E 109.5 . . ?
H14D C14A H14E 109.5 . . ?
C13A C14A H14F 109.5 . . ?
H14D C14A H14F 109.5 . . ?
H14E C14A H14F 109.5 . . ?
C13A C15A H15D 109.5 . . ?
C13A C15A H15E 109.5 . . ?
H15D C15A H15E 109.5 . . ?
C13A C15A H15F 109.5 . . ?
H15D C15A H15F 109.5 . . ?
H15E C15A H15F 109.5 . . ?
C13A C16A H16D 109.5 . . ?
C13A C16A H16E 109.5 . . ?
H16D C16A H16E 109.5 . . ?
C13A C16A H16F 109.5 . . ?
H16D C16A H16F 109.5 . . ?
H16E C16A H16F 109.5 . . ?
C19A C17A C20A 108.2(2) . . ?
C19A C17A C18A 108.3(2) . . ?
C20A C17A C18A 108.7(2) . . ?
C19A C17A C9A 108.6(2) . . ?
C20A C17A C9A 113.3(2) . . ?
C18A C17A C9A 109.6(2) . . ?
C17A C18A H18G 109.5 . . ?
C17A C18A H18H 109.5 . . ?
H18G C18A H18H 109.5 . . ?
C17A C18A H18I 109.5 . . ?
H18G C18A H18I 109.5 . . ?
H18H C18A H18I 109.5 . . ?
C17A C19A H19G 109.5 . . ?
C17A C19A H19H 109.5 . . ?
H19G C19A H19H 109.5 . . ?
C17A C19A H19I 109.5 . . ?
H19G C19A H19I 109.5 . . ?
H19H C19A H19I 109.5 . . ?
C17A C20A H20G 109.5 . . ?
C17A C20A H20H 109.5 . . ?
H20G C20A H20H 109.5 . . ?
C17A C20A H20I 109.5 . . ?
H20G C20A H20I 109.5 . . ?
H20H C20A H20I 109.5 . . ?
C34A C21A C22A 120.3(2) . . ?
C34A C21A C2A 119.8(2) . . ?
C22A C21A C2A 119.8(2) . . ?
C21A C22A C23A 122.2(2) . . ?
C21A C22A C27A 119.4(2) . . ?
C23A C22A C27A 118.4(2) . . ?
C24A C23A C22A 120.9(2) . . ?
C24A C23A H23B 119.5 . . ?
C22A C23A H23B 119.5 . . ?
C23A C24A C25A 120.8(2) . . ?
C23A C24A H24B 119.6 . . ?
C25A C24A H24B 119.6 . . ?
C26A C25A C24A 120.4(2) . . ?
C26A C25A H25B 119.8 . . ?
C24A C25A H25B 119.8 . . ?
C25A C26A C27A 121.3(2) . . ?
C25A C26A H26B 119.4 . . ?
C27A C26A H26B 119.4 . . ?
C28A C27A C26A 121.5(2) . . ?
C28A C27A C22A 120.2(2) . . ?
C26A C27A C22A 118.2(2) . . ?
C29A C28A C27A 120.3(2) . . ?
C29A C28A C35A 119.4(2) . . ?
C27A C28A C35A 120.3(2) . . ?
C28A C29A C30A 122.2(2) . . ?
C28A C29A C34A 119.8(2) . . ?
C30A C29A C34A 117.9(2) . . ?
C31A C30A C29A 121.4(2) . . ?
C31A C30A H30B 119.3 . . ?
C29A C30A H30B 119.3 . . ?
C30A C31A C32A 120.4(2) . . ?
C30A C31A H31B 119.8 . . ?
C32A C31A H31B 119.8 . . ?
C33A C32A C31A 120.7(2) . . ?
C33A C32A H32B 119.7 . . ?
C31A C32A H32B 119.7 . . ?
C32A C33A C34A 120.7(2) . . ?
C32A C33A H33B 119.7 . . ?
C34A C33A H33B 119.7 . . ?
C21A C34A C33A 121.3(2) . . ?
C21A C34A C29A 119.8(2) . . ?
C33A C34A C29A 118.7(2) . . ?
C40A C35A C36A 118.8(2) . . ?
C40A C35A C28A 120.6(2) . . ?
C36A C35A C28A 120.6(2) . . ?
C37A C36A C35A 120.2(2) . . ?
C37A C36A H36B 119.9 . . ?
C35A C36A H36B 119.9 . . ?
C38A C37A C36A 120.8(3) . . ?
C38A C37A H37B 119.6 . . ?
C36A C37A H37B 119.6 . . ?
C37A C38A C39A 119.6(2) . . ?
C37A C38A H38B 120.2 . . ?
C39A C38A H38B 120.2 . . ?
C38A C39A C40A 119.8(2) . . ?
C38A C39A H39B 120.1 . . ?
C40A C39A H39B 120.1 . . ?
C35A C40A C39A 120.8(2) . . ?
C35A C40A H40B 119.6 . . ?
C39A C40A H40B 119.6 . . ?
C42A C41A C54A 119.9(2) . . ?
C42A C41A C11A 120.9(2) . . ?
C54A C41A C11A 119.3(2) . . ?
C41A C42A C43A 121.5(2) . . ?
C41A C42A C47A 120.1(2) . . ?
C43A C42A C47A 118.4(2) . . ?
C44A C43A C42A 121.0(2) . . ?
C44A C43A H43B 119.5 . . ?
C42A C43A H43B 119.5 . . ?
C43A C44A C45A 120.5(2) . . ?
C43A C44A H44B 119.8 . . ?
C45A C44A H44B 119.8 . . ?
C46A C45A C44A 120.6(2) . . ?
C46A C45A H45B 119.7 . . ?
C44A C45A H45B 119.7 . . ?
C45A C46A C47A 121.5(2) . . ?
C45A C46A H46B 119.3 . . ?
C47A C46A H46B 119.3 . . ?
C48A C47A C46A 122.0(2) . . ?
C48A C47A C42A 120.0(2) . . ?
C46A C47A C42A 118.1(2) . . ?
C47A C48A C49A 120.1(2) . . ?
C47A C48A C55A 120.2(2) . . ?
C49A C48A C55A 119.7(2) . . ?
C48A C49A C50A 122.1(2) . . ?
C48A C49A C54A 120.4(2) . . ?
C50A C49A C54A 117.5(2) . . ?
C51A C50A C49A 121.8(2) . . ?
C51A C50A H50B 119.1 . . ?
C49A C50A H50B 119.1 . . ?
C50A C51A C52A 120.3(2) . . ?
C50A C51A H51B 119.9 . . ?
C52A C51A H51B 119.9 . . ?
C53A C52A C51A 120.2(2) . . ?
C53A C52A H52B 119.9 . . ?
C51A C52A H52B 119.9 . . ?
C52A C53A C54A 121.1(2) . . ?
C52A C53A H53B 119.5 . . ?
C54A C53A H53B 119.5 . . ?
C41A C54A C53A 121.6(2) . . ?
C41A C54A C49A 119.4(2) . . ?
C53A C54A C49A 119.0(2) . . ?
C56A C55A C60A 118.0(2) . . ?
C56A C55A C48A 121.4(2) . . ?
C60A C55A C48A 120.6(2) . . ?
C55A C56A C57A 121.0(3) . . ?
C55A C56A H56B 119.5 . . ?
C57A C56A H56B 119.5 . . ?
C58A C57A C56A 120.6(3) . . ?
C58A C57A H57B 119.7 . . ?
C56A C57A H57B 119.7 . . ?
C59A C58A C57A 119.1(3) . . ?
C59A C58A H58B 120.4 . . ?
C57A C58A H58B 120.4 . . ?
C58A C59A C60A 120.8(3) . . ?
C58A C59A H59B 119.6 . . ?
C60A C59A H59B 119.6 . . ?
C59A C60A C55A 120.5(3) . . ?
C59A C60A H60B 119.8 . . ?
C55A C60A H60B 119.8 . . ?
C62A C61A C66A 118.5(2) . . ?
C62A C61A N2A 122.8(2) . . ?
C66A C61A N2A 118.6(2) . . ?
C63A C62A C61A 119.8(2) . . ?
C63A C62A H62B 120.1 . . ?
C61A C62A H62B 120.1 . . ?
C62A C63A C64A 122.6(2) . . ?
C62A C63A H63B 118.7 . . ?
C64A C63A H63B 118.7 . . ?
C63A C64A C65A 116.4(2) . . ?
C63A C64A C67A 123.5(2) . . ?
C65A C64A C67A 120.1(2) . . ?
C66A C65A C64A 122.1(2) . . ?
C66A C65A H65B 118.9 . . ?
C64A C65A H65B 118.9 . . ?
C65A C66A C61A 120.5(2) . . ?
C65A C66A H66B 119.8 . . ?
C61A C66A H66B 119.8 . . ?
C68A C67A C64A 113.1(2) . . ?
C68A C67A C69A 107.6(2) . . ?
C64A C67A C69A 109.1(2) . . ?
C68A C67A C70A 108.1(2) . . ?
C64A C67A C70A 109.1(2) . . ?
C69A C67A C70A 109.8(3) . . ?
C67A C68A H68D 109.5 . . ?
C67A C68A H68E 109.5 . . ?
H68D C68A H68E 109.5 . . ?
C67A C68A H68F 109.5 . . ?
H68D C68A H68F 109.5 . . ?
H68E C68A H68F 109.5 . . ?
C67A C69A H69D 109.5 . . ?
C67A C69A H69E 109.5 . . ?
H69D C69A H69E 109.5 . . ?
C67A C69A H69F 109.5 . . ?
H69D C69A H69F 109.5 . . ?
H69E C69A H69F 109.5 . . ?
C67A C70A H70D 109.5 . . ?
C67A C70A H70E 109.5 . . ?
H70D C70A H70E 109.5 . . ?
C67A C70A H70F 109.5 . . ?
H70D C70A H70F 109.5 . . ?
H70E C70A H70F 109.5 . . ?
C76A C71A C72A 118.5(2) . . ?
C76A C71A N5A 119.6(2) . . ?
C72A C71A N5A 121.9(2) . . ?
C73A C72A C71A 120.7(2) . . ?
C73A C72A H72B 119.6 . . ?
C71A C72A H72B 119.6 . . ?
C72A C73A C74A 121.7(2) . . ?
C72A C73A H73B 119.1 . . ?
C74A C73A H73B 119.1 . . ?
C73A C74A C75A 116.5(2) . . ?
C73A C74A C77A 123.1(2) . . ?
C75A C74A C77A 120.4(2) . . ?
C76A C75A C74A 122.4(2) . . ?
C76A C75A H75B 118.8 . . ?
C74A C75A H75B 118.8 . . ?
C75A C76A C71A 120.2(2) . . ?
C75A C76A H76B 119.9 . . ?
C71A C76A H76B 119.9 . . ?
C74A C77A C78A 109.4(2) . . ?
C74A C77A C79A 112.03(19) . . ?
C78A C77A C79A 108.5(2) . . ?
C74A C77A C80A 109.47(19) . . ?
C78A C77A C80A 109.5(2) . . ?
C79A C77A C80A 108.0(2) . . ?
C77A C78A H78D 109.5 . . ?
C77A C78A H78E 109.5 . . ?
H78D C78A H78E 109.5 . . ?
C77A C78A H78F 109.5 . . ?
H78D C78A H78F 109.5 . . ?
H78E C78A H78F 109.5 . . ?
C77A C79A H79D 109.5 . . ?
C77A C79A H79E 109.5 . . ?
H79D C79A H79E 109.5 . . ?
C77A C79A H79F 109.5 . . ?
H79D C79A H79F 109.5 . . ?
H79E C79A H79F 109.5 . . ?
C77A C80A H80G 109.5 . . ?
C77A C80A H80H 109.5 . . ?
H80G C80A H80H 109.5 . . ?
C77A C80A H80I 109.5 . . ?
H80G C80A H80I 109.5 . . ?
H80H C80A H80I 109.5 . . ?

loop_
_geom_bond_atom_site_label_1
_geom_bond_atom_site_label_2
_geom_bond_distance
_geom_bond_site_symmetry_2
_geom_bond_publ_flag
Ga1 N2 1.8317(18) . ?
Ga1 N5 1.8359(18) . ?
Ga1 N1 1.8450(18) . ?
Ga1A N5A 1.8310(18) . ?
Ga1A N1A 1.8407(18) . ?
Ga1A N2A 1.8426(18) . ?
N1 C12 1.403(3) . ?
N1 C1 1.407(3) . ?
N2 N3 1.388(2) . ?
N2 C61 1.418(3) . ?
N3 N4 1.267(3) . ?
N4 N5 1.386(2) . ?
N5 C71 1.412(3) . ?
N1A C1A 1.408(3) . ?
N1A C12A 1.416(3) . ?
N2A N3A 1.387(2) . ?
N2A C61A 1.413(3) . ?
N3A N4A 1.270(3) . ?
N4A N5A 1.386(2) . ?
N5A C71A 1.419(3) . ?
C1 C2 1.404(3) . ?
C1 C6 1.404(3) . ?
C2 C3 1.386(3) . ?
C2 C21 1.490(3) . ?
C3 C4 1.406(3) . ?
C3 H3B 0.9500 . ?
C4 C5 1.388(3) . ?
C4 C13 1.532(3) . ?
C5 C6 1.395(3) . ?
C5 H5A 0.9500 . ?
C6 C7 1.440(3) . ?
C7 C8 1.396(3) . ?
C7 C12 1.411(3) . ?
C8 C9 1.391(3) . ?
C8 H8A 0.9500 . ?
C9 C10 1.405(3) . ?
C9 C17 1.527(3) . ?
C10 C11 1.390(3) . ?
C10 H10A 0.9500 . ?
C11 C12 1.402(3) . ?
C11 C41 1.491(3) . ?
C13 C16 1.517(4) . ?
C13 C14 1.526(4) . ?
C13 C15 1.538(4) . ?
C14 H14A 0.9800 . ?
C14 H14B 0.9800 . ?
C14 H14C 0.9800 . ?
C15 H15A 0.9800 . ?
C15 H15B 0.9800 . ?
C15 H15C 0.9800 . ?
C16 H16A 0.9800 . ?
C16 H16B 0.9800 . ?
C16 H16C 0.9800 . ?
C17 C19B 1.512(5) . ?
C17 C19 1.532(6) . ?
C17 C18B 1.534(5) . ?
C17 C18 1.535(6) . ?
C17 C20 1.539(6) . ?
C17 C20B 1.544(5) . ?
C18 H18A 0.9800 . ?
C18 H18B 0.9800 . ?
C18 H18C 0.9800 . ?
C19 H19A 0.9800 . ?
C19 H19B 0.9800 . ?
C19 H19C 0.9800 . ?
C20 H20A 0.9800 . ?
C20 H20B 0.9800 . ?
C20 H20C 0.9800 . ?
C18B H18D 0.9800 . ?
C18B H18E 0.9800 . ?
C18B H18F 0.9800 . ?
C19B H19D 0.9800 . ?
C19B H19E 0.9800 . ?
C19B H19F 0.9800 . ?
C20B H20D 0.9800 . ?
C20B H20E 0.9800 . ?
C20B H20F 0.9800 . ?
C21 C22 1.405(3) . ?
C21 C34 1.412(3) . ?
C22 C23 1.425(3) . ?
C22 C27 1.437(3) . ?
C23 C24 1.353(4) . ?
C23 H23A 0.9500 . ?
C24 C25 1.417(4) . ?
C24 H24A 0.9500 . ?
C25 C26 1.350(4) . ?
C25 H25A 0.9500 . ?
C26 C27 1.424(4) . ?
C26 H26A 0.9500 . ?
C27 C28 1.407(3) . ?
C28 C29 1.402(3) . ?
C28 C35 1.501(3) . ?
C29 C30 1.432(3) . ?
C29 C34 1.433(3) . ?
C30 C31 1.359(4) . ?
C30 H30A 0.9500 . ?
C31 C32 1.414(4) . ?
C31 H31A 0.9500 . ?
C32 C33 1.354(3) . ?
C32 H32A 0.9500 . ?
C33 C34 1.433(3) . ?
C33 H33A 0.9500 . ?
C35 C36 1.383(4) . ?
C35 C40 1.389(4) . ?
C36 C37 1.383(4) . ?
C36 H36A 0.9500 . ?
C37 C38 1.374(4) . ?
C37 H37A 0.9500 . ?
C38 C39 1.376(5) . ?
C38 H38A 0.9500 . ?
C39 C40 1.387(4) . ?
C39 H39A 0.9500 . ?
C40 H40A 0.9500 . ?
C41 C42 1.413(3) . ?
C41 C54 1.414(3) . ?
C42 C43 1.429(3) . ?
C42 C47 1.432(3) . ?
C43 C44 1.357(4) . ?
C43 H43A 0.9500 . ?
C44 C45 1.409(4) . ?
C44 H44A 0.9500 . ?
C45 C46 1.355(4) . ?
C45 H45A 0.9500 . ?
C46 C47 1.432(3) . ?
C46 H46A 0.9500 . ?
C47 C48 1.400(3) . ?
C48 C49 1.411(3) . ?
C48 C55 1.495(3) . ?
C49 C50 1.426(3) . ?
C49 C54 1.431(3) . ?
C50 C51 1.363(4) . ?
C50 H50A 0.9500 . ?
C51 C52 1.415(4) . ?
C51 H51A 0.9500 . ?
C52 C53 1.358(4) . ?
C52 H52A 0.9500 . ?
C53 C54 1.435(3) . ?
C53 H53A 0.9500 . ?
C55 C60 1.389(3) . ?
C55 C56 1.390(3) . ?
C56 C57 1.384(4) . ?
C56 H56A 0.9500 . ?
C57 C58 1.385(4) . ?
C57 H57A 0.9500 . ?
C58 C59 1.377(4) . ?
C58 H58A 0.9500 . ?
C59 C60 1.385(3) . ?
C59 H59A 0.9500 . ?
C60 H60A 0.9500 . ?
C61 C62 1.382(3) . ?
C61 C66 1.392(3) . ?
C62 C63 1.386(3) . ?
C62 H62A 0.9500 . ?
C63 C64 1.395(3) . ?
C63 H63A 0.9500 . ?
C64 C65 1.397(3) . ?
C64 C67 1.526(3) . ?
C65 C66 1.376(3) . ?
C65 H65A 0.9500 . ?
C66 H66A 0.9500 . ?
C67 C70 1.532(4) . ?
C67 C68 1.533(3) . ?
C67 C69 1.540(3) . ?
C68 H68A 0.9800 . ?
C68 H68B 0.9800 . ?
C68 H68C 0.9800 . ?
C69 H69A 0.9800 . ?
C69 H69B 0.9800 . ?
C69 H69C 0.9800 . ?
C70 H70A 0.9800 . ?
C70 H70B 0.9800 . ?
C70 H70C 0.9800 . ?
C71 C76 1.390(3) . ?
C71 C72 1.394(3) . ?
C72 C73 1.381(3) . ?
C72 H72A 0.9500 . ?
C73 C74 1.392(3) . ?
C73 H73A 0.9500 . ?
C74 C75 1.401(3) . ?
C74 C77 1.525(3) . ?
C75 C76 1.372(3) . ?
C75 H75A 0.9500 . ?
C76 H76A 0.9500 . ?
C77 C80B 1.483(11) . ?
C77 C79 1.525(4) . ?
C77 C78 1.550(5) . ?
C77 C80 1.662(11) . ?
C78 H78A 0.9800 . ?
C78 H78B 0.9800 . ?
C78 H78C 0.9800 . ?
C79 H79A 0.9800 . ?
C79 H79B 0.9800 . ?
C79 H79C 0.9800 . ?
C80 H80A 0.9800 . ?
C80 H80B 0.9800 . ?
C80 H80C 0.9800 . ?
C80B H80D 0.9800 . ?
C80B H80E 0.9800 . ?
C80B H80F 0.9800 . ?
C1A C2A 1.400(3) . ?
C1A C6A 1.405(3) . ?
C2A C3A 1.384(3) . ?
C2A C21A 1.489(3) . ?
C3A C4A 1.407(3) . ?
C3A H3AB 0.9500 . ?
C4A C5A 1.393(3) . ?
C4A C13A 1.532(3) . ?
C5A C6A 1.391(3) . ?
C5A H5AA 0.9500 . ?
C6A C7A 1.453(3) . ?
C7A C8A 1.389(3) . ?
C7A C12A 1.413(3) . ?
C8A C9A 1.391(3) . ?
C8A H8AA 0.9500 . ?
C9A C10A 1.408(3) . ?
C9A C17A 1.536(3) . ?
C10A C11A 1.400(3) . ?
C10A H10B 0.9500 . ?
C11A C12A 1.397(3) . ?
C11A C41A 1.496(3) . ?
C13A C16A 1.518(4) . ?
C13A C15A 1.529(4) . ?
C13A C14A 1.543(4) . ?
C14A H14D 0.9800 . ?
C14A H14E 0.9800 . ?
C14A H14F 0.9800 . ?
C15A H15D 0.9800 . ?
C15A H15E 0.9800 . ?
C15A H15F 0.9800 . ?
C16A H16D 0.9800 . ?
C16A H16E 0.9800 . ?
C16A H16F 0.9800 . ?
C17A C19A 1.520(4) . ?
C17A C20A 1.529(4) . ?
C17A C18A 1.532(4) . ?
C18A H18G 0.9800 . ?
C18A H18H 0.9800 . ?
C18A H18I 0.9800 . ?
C19A H19G 0.9800 . ?
C19A H19H 0.9800 . ?
C19A H19I 0.9800 . ?
C20A H20G 0.9800 . ?
C20A H20H 0.9800 . ?
C20A H20I 0.9800 . ?
C21A C34A 1.410(3) . ?
C21A C22A 1.410(3) . ?
C22A C23A 1.428(3) . ?
C22A C27A 1.434(3) . ?
C23A C24A 1.356(3) . ?
C23A H23B 0.9500 . ?
C24A C25A 1.411(4) . ?
C24A H24B 0.9500 . ?
C25A C26A 1.354(4) . ?
C25A H25B 0.9500 . ?
C26A C27A 1.430(3) . ?
C26A H26B 0.9500 . ?
C27A C28A 1.405(3) . ?
C28A C29A 1.403(3) . ?
C28A C35A 1.497(3) . ?
C29A C30A 1.428(3) . ?
C29A C34A 1.435(3) . ?
C30A C31A 1.358(4) . ?
C30A H30B 0.9500 . ?
C31A C32A 1.412(4) . ?
C31A H31B 0.9500 . ?
C32A C33A 1.362(4) . ?
C32A H32B 0.9500 . ?
C33A C34A 1.430(3) . ?
C33A H33B 0.9500 . ?
C35A C40A 1.381(3) . ?
C35A C36A 1.386(4) . ?
C36A C37A 1.384(4) . ?
C36A H36B 0.9500 . ?
C37A C38A 1.372(4) . ?
C37A H37B 0.9500 . ?
C38A C39A 1.378(4) . ?
C38A H38B 0.9500 . ?
C39A C40A 1.390(3) . ?
C39A H39B 0.9500 . ?
C40A H40B 0.9500 . ?
C41A C42A 1.409(3) . ?
C41A C54A 1.419(3) . ?
C42A C43A 1.434(3) . ?
C42A C47A 1.438(3) . ?
C43A C44A 1.362(3) . ?
C43A H43B 0.9500 . ?
C44A C45A 1.415(4) . ?
C44A H44B 0.9500 . ?
C45A C46A 1.352(4) . ?
C45A H45B 0.9500 . ?
C46A C47A 1.434(3) . ?
C46A H46B 0.9500 . ?
C47A C48A 1.403(3) . ?
C48A C49A 1.407(3) . ?
C48A C55A 1.497(3) . ?
C49A C50A 1.424(3) . ?
C49A C54A 1.436(3) . ?
C50A C51A 1.361(4) . ?
C50A H50B 0.9500 . ?
C51A C52A 1.413(4) . ?
C51A H51B 0.9500 . ?
C52A C53A 1.362(3) . ?
C52A H52B 0.9500 . ?
C53A C54A 1.424(3) . ?
C53A H53B 0.9500 . ?
C55A C56A 1.379(4) . ?
C55A C60A 1.391(4) . ?
C56A C57A 1.384(4) . ?
C56A H56B 0.9500 . ?
C57A C58A 1.375(4) . ?
C57A H57B 0.9500 . ?
C58A C59A 1.366(4) . ?
C58A H58B 0.9500 . ?
C59A C60A 1.388(4) . ?
C59A H59B 0.9500 . ?
C60A H60B 0.9500 . ?
C61A C62A 1.391(3) . ?
C61A C66A 1.394(3) . ?
C62A C63A 1.387(3) . ?
C62A H62B 0.9500 . ?
C63A C64A 1.389(3) . ?
C63A H63B 0.9500 . ?
C64A C65A 1.396(3) . ?
C64A C67A 1.525(3) . ?
C65A C66A 1.377(3) . ?
C65A H65B 0.9500 . ?
C66A H66B 0.9500 . ?
C67A C68A 1.517(3) . ?
C67A C69A 1.537(4) . ?
C67A C70A 1.541(4) . ?
C68A H68D 0.9800 . ?
C68A H68E 0.9800 . ?
C68A H68F 0.9800 . ?
C69A H69D 0.9800 . ?
C69A H69E 0.9800 . ?
C69A H69F 0.9800 . ?
C70A H70D 0.9800 . ?
C70A H70E 0.9800 . ?
C70A H70F 0.9800 . ?
C71A C76A 1.388(3) . ?
C71A C72A 1.389(3) . ?
C72A C73A 1.383(3) . ?
C72A H72B 0.9500 . ?
C73A C74A 1.392(3) . ?
C73A H73B 0.9500 . ?
C74A C75A 1.398(3) . ?
C74A C77A 1.522(3) . ?
C75A C76A 1.377(3) . ?
C75A H75B 0.9500 . ?
C76A H76B 0.9500 . ?
C77A C78A 1.533(4) . ?
C77A C79A 1.537(3) . ?
C77A C80A 1.538(3) . ?
C78A H78D 0.9800 . ?
C78A H78E 0.9800 . ?
C78A H78F 0.9800 . ?
C79A H79D 0.9800 . ?
C79A H79E 0.9800 . ?
C79A H79F 0.9800 . ?
C80A H80G 0.9800 . ?
C80A H80H 0.9800 . ?
C80A H80I 0.9800 . ?
